data_4305778
loop_
_publ_author_name
'Hai-Bing Xu'
'Li-Yi Zhang'
'Jun Ni'
'Hsiu-Yi Chao'
'Zhong-Ning Chen'

_publ_section_title
;
Conformation Changes and Luminescent Properties of Au-Ln (Ln = Nd, Eu, Er,
Yb) Arrays with 5-Ethynyl-2,2'-Bipyridine
;
_journal_name_full 'Inorganic Chemistry'
_journal_page_first 10744
_journal_page_last 10752
_journal_paper_doi 10.1021/ic800733x
_journal_volume 47
_journal_year 2008
_chemical_formula_sum 'C164 H98 Au4 Er4 F72 N8 O25 P4'
_chemical_formula_weight 5529.29
_chemical_name_systematic
; 
 ? 
;
_space_group_IT_number 2
_symmetry_cell_setting triclinic
_symmetry_space_group_name_Hall '-P 1'
_symmetry_space_group_name_H-M 'P -1'
_atom_sites_solution_hydrogens geom
_atom_sites_solution_primary direct
_atom_sites_solution_secondary difmap
_audit_creation_method SHELXL-97
_cell_angle_alpha 65.407(11)
_cell_angle_beta 87.920(18)
_cell_angle_gamma 78.729(15)
_cell_formula_units_Z 2
_cell_length_a 20.572(7)
_cell_length_b 22.652(7)
_cell_length_c 26.149(9)
_cell_measurement_reflns_used 8533
_cell_measurement_temperature 293(2)
_cell_measurement_theta_max 27.4835
_cell_measurement_theta_min 2.499
_cell_volume 10852(6)
_computing_structure_refinement 'SHELXL-97 (Sheldrick, 1997)'
_computing_structure_solution 'SHELXS-97 (Sheldrick, 1990)'
_diffrn_ambient_temperature 293(2)
_diffrn_detector_area_resol_mean 14.6306
_diffrn_measured_fraction_theta_full 0.990
_diffrn_measured_fraction_theta_max 0.990
_diffrn_radiation_monochromator graphite
_diffrn_radiation_source 'fine-focus sealed tube'
_diffrn_radiation_type MoK\a
_diffrn_radiation_wavelength 0.71073
_diffrn_reflns_av_R_equivalents 0.0417
_diffrn_reflns_av_sigmaI/netI 0.0722
_diffrn_reflns_limit_h_max 24
_diffrn_reflns_limit_h_min -24
_diffrn_reflns_limit_k_max 26
_diffrn_reflns_limit_k_min -26
_diffrn_reflns_limit_l_max 30
_diffrn_reflns_limit_l_min -31
_diffrn_reflns_number 68880
_diffrn_reflns_theta_full 25.00
_diffrn_reflns_theta_max 25.00
_diffrn_reflns_theta_min 2.50
_exptl_absorpt_coefficient_mu 4.369
_exptl_absorpt_correction_T_max 1
_exptl_absorpt_correction_T_min 0.5578
_exptl_absorpt_correction_type multi-scan
_exptl_crystal_colour white
_exptl_crystal_density_diffrn 1.692
_exptl_crystal_density_method 'not measured'
_exptl_crystal_description prism
_exptl_crystal_F_000 5268
_exptl_crystal_size_max 0.55
_exptl_crystal_size_mid 0.15
_exptl_crystal_size_min 0.1
_refine_diff_density_max 1.540
_refine_diff_density_min -1.184
_refine_diff_density_rms 0.155
_refine_ls_extinction_method none
_refine_ls_goodness_of_fit_ref 1.067
_refine_ls_hydrogen_treatment constr
_refine_ls_matrix_type fullcycle
_refine_ls_number_parameters 2426
_refine_ls_number_reflns 37854
_refine_ls_number_restraints 1142
_refine_ls_restrained_S_all 1.066
_refine_ls_R_factor_all 0.1217
_refine_ls_R_factor_gt 0.0783
_refine_ls_shift/su_max 0.0271
_refine_ls_shift/su_mean 0.003
_refine_ls_structure_factor_coef Fsqd
_refine_ls_weighting_details 'calc w=1/[\s^2^(Fo^2^)+(0.1079P)^2^+46.3892P] where P=(Fo^2^+2Fc^2^)/3'
_refine_ls_weighting_scheme calc
_refine_ls_wR_factor_gt 0.1940
_refine_ls_wR_factor_ref 0.2316
_reflns_number_gt 24769
_reflns_number_total 37854
_reflns_threshold_expression >2sigma(I)
_cod_data_source_file ic800733x_si_001_4.cif
_cod_data_source_block compound_9
_cod_depositor_comments
;
The following automatic conversions were performed:
'_symmetry_cell_setting' value 'Triclinic' changed to 'triclinic'
according to '/home/saulius/struct/CIF-dictionaries/cif_core.dic'
dictionary named 'cif_core.dic' version 2.4.1 from
2010-06-29.

'_exptl_absorpt_correction_type' value 'Multi-scan' changed
to 'multi-scan' according to
'/home/saulius/struct/CIF-dictionaries/cif_core.dic' dictionary named
'cif_core.dic' version 2.4.1 from 2010-06-29.

Automatic conversion script
Id: cif_fix_enum 1527 2010-12-29 10:47:43Z saulius 
;
_cod_database_code 4305778

loop_
_symmetry_equiv_pos_as_xyz
'x, y, z'
'-x, -y, -z'

loop_
_atom_site_label
_atom_site_type_symbol
_atom_site_fract_x
_atom_site_fract_y
_atom_site_fract_z
_atom_site_U_iso_or_equiv
_atom_site_adp_type
_atom_site_occupancy
_atom_site_symmetry_multiplicity
_atom_site_calc_flag
_atom_site_refinement_flags
_atom_site_disorder_assembly
_atom_site_disorder_group
Au1 Au 0.46990(2) -0.50288(3) 0.10990(2) 0.06397(15) Uani 1 1 d . . .
Au2 Au 0.33516(3) -0.42292(3) 0.12752(2) 0.06790(16) Uani 1 1 d . . .
Au3 Au 0.47451(2) 0.51671(3) 0.38696(2) 0.06628(16) Uani 1 1 d . . .
Au4 Au 0.39116(3) 0.42616(3) 0.35959(2) 0.06730(16) Uani 1 1 d . . .
Er1 Er 0.71469(4) -0.26223(4) 0.16668(4) 0.0907(2) Uani 1 1 d . . .
Er2 Er 0.06949(3) -0.67471(3) 0.23754(3) 0.0747(2) Uani 1 1 d . . .
Er3 Er 0.11508(3) 0.82550(3) 0.25949(3) 0.0778(2) Uani 1 1 d . M .
Er4 Er 0.68548(3) 0.13443(3) 0.33658(3) 0.0780(2) Uani 1 1 d . . .
P1 P 0.43929(17) -0.57430(17) 0.07913(16) 0.0640(9) Uani 1 1 d . . .
P2 P 0.34049(19) -0.31925(18) 0.06208(17) 0.0733(10) Uani 1 1 d . . .
P3 P 0.56889(18) 0.44832(19) 0.43775(16) 0.0691(9) Uani 1 1 d . . .
P4 P 0.30083(17) 0.43318(18) 0.41180(17) 0.0669(9) Uani 1 1 d . . .
F1 F 0.5551(10) -0.2181(13) 0.0161(11) 0.160(9) Uiso 0.50 1 d PDU A 1
F2 F 0.6206(13) -0.1991(11) -0.0528(7) 0.158(9) Uiso 0.50 1 d PDU A 1
F3 F 0.6230(14) -0.2999(8) 0.0087(12) 0.179(10) Uiso 0.50 1 d PDU A 1
F1' F 0.6352(11) -0.2372(11) -0.0470(7) 0.126(7) Uiso 0.50 1 d PDU A 2
F2' F 0.5855(12) -0.2890(9) 0.0280(9) 0.135(7) Uiso 0.50 1 d PDU A 2
F3' F 0.5696(11) -0.1822(9) -0.0083(11) 0.159(9) Uiso 0.50 1 d PDU A 2
F4 F 0.8851(13) -0.1808(12) 0.0379(11) 0.167(10) Uiso 0.50 1 d PDU A 1
F5 F 0.8856(14) -0.2644(10) 0.0181(13) 0.195(12) Uiso 0.50 1 d PDU A 1
F6 F 0.8355(15) -0.1662(11) -0.0390(7) 0.166(10) Uiso 0.50 1 d PDU A 1
F4' F 0.8473(13) -0.2004(11) -0.0376(7) 0.149(8) Uiso 0.50 1 d PDU A 2
F5' F 0.8595(13) -0.1520(9) 0.0168(10) 0.148(9) Uiso 0.50 1 d PDU A 2
F6' F 0.9009(12) -0.2562(10) 0.0419(10) 0.166(10) Uiso 0.50 1 d PDU A 2
F7 F 0.5044(10) -0.1088(14) 0.1405(12) 0.207(13) Uiso 0.50 1 d PDU B 1
F8 F 0.5327(14) -0.1211(16) 0.2257(8) 0.255(16) Uiso 0.50 1 d PDU B 1
F9 F 0.5400(12) -0.0301(9) 0.1518(13) 0.197(12) Uiso 0.50 1 d PDU B 1
F7' F 0.5433(13) -0.0492(13) 0.1890(13) 0.227(14) Uiso 0.50 1 d PDU B 2
F8' F 0.5143(11) -0.0730(14) 0.1201(9) 0.195(12) Uiso 0.50 1 d PDU B 2
F9' F 0.5176(12) -0.1449(12) 0.2080(11) 0.212(13) Uiso 0.50 1 d PDU B 2
F10 F 0.8328(12) -0.0861(12) 0.1151(9) 0.156(9) Uiso 0.50 1 d PDU B 1
F11 F 0.7653(12) -0.0117(8) 0.1331(9) 0.137(8) Uiso 0.50 1 d PDU B 1
F12 F 0.8174(13) -0.1017(12) 0.2017(7) 0.172(10) Uiso 0.50 1 d PDU B 1
F10' F 0.7627(12) -0.0274(10) 0.1657(10) 0.151(9) Uiso 0.50 1 d PDU B 2
F11' F 0.8428(9) -0.1115(10) 0.1824(8) 0.120(7) Uiso 0.50 1 d PDU B 2
F12' F 0.8017(13) -0.0511(12) 0.0963(7) 0.162(9) Uiso 0.50 1 d PDU B 2
F13 F 0.7504(9) -0.4775(14) 0.1562(11) 0.156(8) Uiso 0.50 1 d PDU C 1
F14 F 0.8388(12) -0.4513(15) 0.1158(8) 0.173(9) Uiso 0.50 1 d PDU C 1
F15 F 0.8438(13) -0.5203(13) 0.2009(11) 0.222(13) Uiso 0.50 1 d PDU C 1
F13' F 0.8651(10) -0.5067(13) 0.1753(12) 0.200(10) Uiso 0.50 1 d PDU C 2
F14' F 0.7610(9) -0.4989(11) 0.1827(9) 0.128(7) Uiso 0.50 1 d PDU C 2
F15' F 0.7984(13) -0.4374(13) 0.1070(7) 0.167(9) Uiso 0.50 1 d PDU C 2
F16 F 0.9026(19) -0.3204(14) 0.2920(15) 0.205(13) Uiso 0.50 1 d PDU C 1
F17 F 0.9264(18) -0.4259(12) 0.3148(12) 0.209(13) Uiso 0.50 1 d PDU C 1
F18 F 0.9590(16) -0.357(2) 0.2367(13) 0.234(15) Uiso 0.50 1 d PDU C 1
F16' F 0.9516(18) -0.4248(13) 0.2879(18) 0.255(16) Uiso 0.50 1 d PDU C 2
F17' F 0.9435(18) -0.3183(15) 0.2543(17) 0.232(15) Uiso 0.50 1 d PDU C 2
F18' F 0.8778(18) -0.367(2) 0.3175(13) 0.246(16) Uiso 0.50 1 d PDU C 2
F19 F 0.0247(12) -0.8686(11) 0.2257(8) 0.122(7) Uiso 0.50 1 d PDU D 1
F20 F 0.0933(10) -0.8780(11) 0.1662(11) 0.130(7) Uiso 0.50 1 d PDU D 1
F21 F 0.0004(11) -0.8115(12) 0.1392(10) 0.152(9) Uiso 0.50 1 d PDU D 1
F19' F 0.0558(15) -0.8425(14) 0.1305(8) 0.160(9) Uiso 0.50 1 d PDU D 2
F20' F -0.0131(9) -0.8299(15) 0.1888(13) 0.171(10) Uiso 0.50 1 d PDU D 2
F21' F 0.0808(14) -0.8922(11) 0.2175(10) 0.171(11) Uiso 0.50 1 d PDU D 2
F22 F 0.2016(14) -0.6081(12) 0.0760(13) 0.175(11) Uiso 0.50 1 d PD D 1
F23 F 0.1431(11) -0.6388(13) 0.0290(9) 0.157(10) Uiso 0.50 1 d PD D 1
F24 F 0.2317(10) -0.7033(9) 0.0758(10) 0.125(7) Uiso 0.50 1 d PD D 1
F22' F 0.1817(16) -0.6831(14) 0.0382(11) 0.187(12) Uiso 0.50 1 d PD D 2
F23' F 0.2397(11) -0.6629(16) 0.0935(12) 0.182(12) Uiso 0.50 1 d PD D 2
F24' F 0.1520(13) -0.5948(9) 0.0511(11) 0.159(10) Uiso 0.50 1 d PD D 2
F25 F -0.0881(10) -0.6324(9) 0.0828(10) 0.139(8) Uiso 0.50 1 d PD E 1
F26 F -0.0094(9) -0.5961(10) 0.0313(9) 0.127(7) Uiso 0.50 1 d PD E 1
F27 F -0.0916(9) -0.5276(7) 0.0394(8) 0.119(7) Uiso 0.50 1 d PD E 1
F25' F -0.0701(12) -0.5329(9) 0.0200(8) 0.161(10) Uiso 0.50 1 d PD E 2
F26' F -0.1075(9) -0.6059(10) 0.0905(10) 0.137(8) Uiso 0.50 1 d PD E 2
F27' F -0.0192(11) -0.6336(10) 0.0537(11) 0.160(10) Uiso 0.50 1 d PD E 2
F28 F 0.0573(12) -0.4366(12) 0.1787(7) 0.140(8) Uiso 0.50 1 d PDU E 1
F29 F 0.0244(9) -0.4010(9) 0.0928(7) 0.120(7) Uiso 0.50 1 d PDU E 1
F30 F 0.1240(8) -0.4540(13) 0.1200(10) 0.154(9) Uiso 0.50 1 d PDU E 1
F28' F 0.0614(12) -0.4132(12) 0.0800(6) 0.151(9) Uiso 0.50 1 d PDU E 2
F29' F 0.1197(8) -0.4551(11) 0.1574(9) 0.129(7) Uiso 0.50 1 d PDU E 2
F30' F 0.0162(10) -0.4205(13) 0.1570(11) 0.169(10) Uiso 0.50 1 d PDU E 2
F31 F -0.1215(9) -0.7740(8) 0.2930(8) 0.123(7) Uiso 0.50 1 d PD F 1
F32 F -0.1782(7) -0.6781(8) 0.2788(8) 0.138(8) Uiso 0.50 1 d PD F 1
F33 F -0.1489(10) -0.7508(10) 0.3646(6) 0.152(9) Uiso 0.50 1 d PD F 1
F31' F -0.1710(9) -0.7176(11) 0.3489(8) 0.157(9) Uiso 0.50 1 d PD F 2
F32' F -0.1117(9) -0.7916(6) 0.3243(8) 0.126(7) Uiso 0.50 1 d PD F 2
F33' F -0.1621(9) -0.6965(10) 0.2610(7) 0.163(10) Uiso 0.50 1 d PD F 2
F34 F 0.0660(11) -0.6006(14) 0.3905(12) 0.160(8) Uiso 0.50 1 d PDU F 1
F35 F 0.0259(16) -0.6839(11) 0.4446(9) 0.181(9) Uiso 0.50 1 d PDU F 1
F36 F -0.0389(10) -0.5916(14) 0.3981(13) 0.178(9) Uiso 0.50 1 d PDU F 1
F34' F -0.0247(11) -0.6479(12) 0.4367(9) 0.142(7) Uiso 0.50 1 d PDU F 2
F35' F 0.0092(12) -0.5657(8) 0.3725(9) 0.131(7) Uiso 0.50 1 d PDU F 2
F36' F 0.0779(9) -0.6566(12) 0.4166(10) 0.144(7) Uiso 0.50 1 d PDU F 2
F37 F 0.2164(16) 0.8892(19) 0.0716(16) 0.220(12) Uiso 0.50 1 d PDU G 1
F38 F 0.167(3) 0.9909(13) 0.044(2) 0.271(14) Uiso 0.50 1 d PDU G 1
F39 F 0.1157(17) 0.921(3) 0.037(2) 0.280(15) Uiso 0.50 1 d PDU G 1
F37' F 0.132(2) 0.9735(19) 0.0202(14) 0.264(14) Uiso 0.50 1 d PDU G 2
F38' F 0.168(3) 0.8694(14) 0.0685(17) 0.242(13) Uiso 0.50 1 d PDU G 2
F39' F 0.2185(17) 0.940(3) 0.0762(17) 0.246(13) Uiso 0.50 1 d PDU G 2
F40 F -0.0790(13) 0.9956(13) 0.1950(10) 0.170(9) Uiso 0.50 1 d PDU G 1
F41 F -0.0712(14) 1.0182(14) 0.1089(10) 0.165(9) Uiso 0.50 1 d PDU G 1
F42 F -0.0293(11) 1.0723(9) 0.1437(11) 0.133(7) Uiso 0.50 1 d PDU G 1
F40' F -0.0332(14) 1.0649(12) 0.1059(9) 0.171(9) Uiso 0.50 1 d PDU G 2
F41' F -0.0374(13) 1.0354(13) 0.1934(10) 0.150(8) Uiso 0.50 1 d PDU G 2
F42' F -0.0936(11) 0.9956(13) 0.1540(13) 0.160(9) Uiso 0.50 1 d PDU G 2
F43 F 0.0482(11) 0.9788(14) 0.3503(12) 0.162(10) Uiso 0.50 1 d PD H 1
F44 F 0.1456(14) 0.9810(15) 0.3729(14) 0.204(13) Uiso 0.50 1 d PD H 1
F45 F 0.1018(16) 0.8980(12) 0.4201(9) 0.188(12) Uiso 0.50 1 d PD H 1
F43' F 0.1486(15) 0.9441(18) 0.4052(13) 0.228(16) Uiso 0.50 1 d PD H 2
F44' F 0.0569(14) 0.9190(17) 0.3967(14) 0.203(13) Uiso 0.50 1 d PD H 2
F45' F 0.0845(16) 1.0043(11) 0.3332(11) 0.189(12) Uiso 0.50 1 d PD H 2
F46 F 0.3460(9) 0.7984(9) 0.2935(11) 0.160(8) Uiso 0.50 1 d PDU H 1
F47 F 0.3442(10) 0.8564(13) 0.3402(9) 0.193(11) Uiso 0.50 1 d PDU H 1
F48 F 0.3372(11) 0.9018(11) 0.2509(9) 0.216(11) Uiso 0.50 1 d PDU H 1
F46' F 0.3444(10) 0.8861(12) 0.3190(11) 0.184(9) Uiso 0.50 1 d PDU H 2
F47' F 0.3387(11) 0.8725(14) 0.2439(8) 0.203(11) Uiso 0.50 1 d PDU H 2
F48' F 0.3437(10) 0.7905(8) 0.3239(11) 0.194(11) Uiso 0.50 1 d PDU H 2
F49 F -0.1042(13) 0.8214(13) 0.3250(9) 0.169(10) Uiso 0.50 1 d PDU I 1
F50 F -0.0805(14) 0.7945(15) 0.4128(10) 0.163(10) Uiso 0.50 1 d PDU I 1
F51 F -0.0797(15) 0.7188(10) 0.3831(13) 0.171(10) Uiso 0.50 1 d PDU I 1
F49' F -0.0710(18) 0.7329(15) 0.4204(10) 0.219(13) Uiso 0.50 1 d PDU I 2
F50' F -0.1029(14) 0.7738(16) 0.3321(11) 0.175(10) Uiso 0.50 1 d PDU I 2
F51' F -0.0830(15) 0.8383(11) 0.3690(15) 0.191(11) Uiso 0.50 1 d PDU I 2
F52 F 0.2169(9) 0.6432(10) 0.4395(9) 0.137(8) Uiso 0.50 1 d PDU I 1
F53 F 0.1401(11) 0.6594(13) 0.4911(7) 0.194(12) Uiso 0.50 1 d PDU I 1
F54 F 0.2033(12) 0.7288(11) 0.4564(11) 0.187(12) Uiso 0.50 1 d PDU I 1
F52' F 0.1516(11) 0.7017(12) 0.4895(7) 0.145(8) Uiso 0.50 1 d PDU I 2
F53' F 0.2316(8) 0.7036(13) 0.4368(10) 0.177(11) Uiso 0.50 1 d PDU I 2
F54' F 0.1781(13) 0.6253(7) 0.4611(10) 0.175(10) Uiso 0.50 1 d PDU I 2
F55 F 0.7769(12) -0.0859(10) 0.3563(7) 0.160(9) Uiso 0.50 1 d PDU J 1
F56 F 0.8106(9) -0.0444(11) 0.2735(10) 0.171(10) Uiso 0.50 1 d PDU J 1
F57 F 0.7243(11) -0.0881(11) 0.2881(11) 0.186(11) Uiso 0.50 1 d PDU J 1
F55' F 0.7494(14) -0.0710(12) 0.2622(10) 0.205(12) Uiso 0.50 1 d PDU J 2
F56' F 0.7378(13) -0.0974(8) 0.3495(8) 0.167(10) Uiso 0.50 1 d PDU J 2
F57' F 0.8196(8) -0.0527(13) 0.3097(13) 0.210(13) Uiso 0.50 1 d PDU J 2
F58 F 0.5428(12) 0.1951(12) 0.1679(11) 0.145(8) Uiso 0.50 1 d PDU J 1
F59 F 0.5696(16) 0.1038(13) 0.1579(15) 0.192(10) Uiso 0.50 1 d PDU J 1
F60 F 0.6361(13) 0.1725(16) 0.1339(13) 0.199(11) Uiso 0.50 1 d PDU J 1
F58' F 0.6103(16) 0.1179(15) 0.1365(12) 0.188(10) Uiso 0.50 1 d PDU J 2
F59' F 0.5934(19) 0.2103(11) 0.1441(13) 0.204(11) Uiso 0.50 1 d PDU J 2
F60' F 0.5313(12) 0.1401(18) 0.1865(14) 0.205(11) Uiso 0.50 1 d PDU J 2
F61 F 0.6958(13) -0.0747(13) 0.5105(15) 0.200(11) Uiso 0.50 1 d PDU K 1
F62 F 0.6125(10) -0.0399(14) 0.5476(11) 0.165(9) Uiso 0.50 1 d PDU K 1
F63 F 0.7041(12) -0.0073(17) 0.5474(13) 0.194(10) Uiso 0.50 1 d PDU K 1
F61' F 0.6300(13) -0.0234(15) 0.5624(11) 0.182(9) Uiso 0.50 1 d PDU K 2
F62' F 0.7269(9) -0.0227(14) 0.5314(11) 0.155(9) Uiso 0.50 1 d PDU K 2
F63' F 0.6651(13) -0.0789(12) 0.5145(14) 0.180(10) Uiso 0.50 1 d PDU K 2
F64 F 0.4669(10) 0.2300(6) 0.3741(7) 0.102(6) Uiso 0.50 1 d PD K 1
F65 F 0.4496(13) 0.1550(10) 0.4536(6) 0.122(8) Uiso 0.50 1 d PD K 1
F66 F 0.4418(12) 0.1413(9) 0.3773(8) 0.122(7) Uiso 0.50 1 d PD K 1
F64' F 0.4508(14) 0.1347(10) 0.4539(7) 0.134(9) Uiso 0.50 1 d PD K 2
F65' F 0.4347(12) 0.1664(10) 0.3656(8) 0.134(8) Uiso 0.50 1 d PD K 2
F66' F 0.4779(11) 0.2262(6) 0.3953(7) 0.110(6) Uiso 0.50 1 d PD K 2
F67 F 0.9083(15) 0.0200(15) 0.3887(11) 0.184(11) Uiso 0.50 1 d PDU L 1
F68 F 0.9086(13) 0.0046(12) 0.4750(8) 0.158(9) Uiso 0.50 1 d PDU L 1
F69 F 0.9381(13) 0.0895(12) 0.4130(14) 0.185(11) Uiso 0.50 1 d PDU L 1
F67' F 0.9291(14) 0.0520(16) 0.4635(10) 0.181(11) Uiso 0.50 1 d PDU L 2
F68' F 0.9299(11) 0.0668(12) 0.3776(8) 0.130(7) Uiso 0.50 1 d PDU L 2
F69' F 0.8914(11) -0.0133(9) 0.4380(11) 0.137(8) Uiso 0.50 1 d PDU L 2
F70 F 0.6699(12) 0.2383(11) 0.4723(12) 0.168(10) Uiso 0.50 1 d PDU L 1
F71 F 0.7653(12) 0.1916(16) 0.5076(14) 0.205(12) Uiso 0.50 1 d PDU L 1
F72 F 0.6879(14) 0.1390(11) 0.5271(11) 0.170(10) Uiso 0.50 1 d PDU L 1
F70' F 0.7468(15) 0.1610(15) 0.5337(10) 0.202(12) Uiso 0.50 1 d PDU L 2
F71' F 0.6523(11) 0.1762(17) 0.4997(13) 0.196(12) Uiso 0.50 1 d PDU L 2
F72' F 0.7108(17) 0.2471(10) 0.4618(13) 0.199(12) Uiso 0.50 1 d PDU L 2
O1 O 0.6589(6) -0.2486(7) 0.0873(5) 0.110(4) Uani 1 1 d . . .
O2 O 0.7896(6) -0.2375(8) 0.0965(5) 0.120(5) Uani 1 1 d . . .
O3 O 0.6253(7) -0.1787(7) 0.1566(7) 0.136(5) Uani 1 1 d . . .
O4 O 0.7564(6) -0.1740(7) 0.1640(6) 0.112(4) Uani 1 1 d . . .
O5 O 0.7530(6) -0.3642(7) 0.1639(6) 0.120(4) Uani 1 1 d D . .
O6 O 0.8099(7) -0.3115(8) 0.2238(5) 0.136(5) Uani 1 1 d D . .
O7 O 0.0675(6) -0.7653(6) 0.2208(5) 0.100(3) Uani 1 1 d . . .
O8 O 0.1366(5) -0.6668(5) 0.1640(5) 0.086(3) Uani 1 1 d . . .
O9 O -0.0025(5) -0.6360(6) 0.1597(5) 0.099(3) Uani 1 1 d . . .
O10 O 0.0627(5) -0.5621(5) 0.1937(4) 0.086(3) Uani 1 1 d . . .
O11 O 0.0450(5) -0.6421(5) 0.3115(5) 0.089(3) Uani 1 1 d D . .
O12 O -0.0313(6) -0.7003(6) 0.2709(5) 0.101(3) Uani 1 1 d D . .
O13 O 0.1465(6) 0.8746(6) 0.1669(5) 0.112(4) Uani 1 1 d D . .
O14 O 0.0349(6) 0.9183(6) 0.2108(6) 0.108(4) Uani 1 1 d D . .
O15 O 0.1030(7) 0.8904(7) 0.3076(6) 0.128(5) Uani 1 1 d . . .
O16 O 0.2170(6) 0.8440(6) 0.2686(6) 0.102(4) Uani 1 1 d . . .
O17 O 0.0213(6) 0.7964(6) 0.3080(6) 0.113(4) Uani 1 1 d D . .
O18 O 0.1508(6) 0.7479(6) 0.3503(5) 0.099(3) Uani 1 1 d D . .
O19 O 0.7180(8) 0.0391(6) 0.3251(6) 0.134(5) Uani 1 1 d . . .
O20 O 0.6273(6) 0.1441(5) 0.2572(5) 0.098(3) Uani 1 1 d . . .
O21 O 0.6783(6) 0.0477(5) 0.4227(5) 0.108(4) Uani 1 1 d D . .
O22 O 0.5766(5) 0.1477(5) 0.3621(4) 0.081(3) Uani 1 1 d D . .
O23 O 0.7940(5) 0.0991(6) 0.3679(5) 0.104(4) Uani 1 1 d . . .
O24 O 0.6965(5) 0.1740(5) 0.4022(5) 0.094(3) Uani 1 1 d . . .
N1 N 0.6258(6) -0.3237(6) 0.2051(5) 0.084(4) Uani 1 1 d . . .
N2 N 0.6814(7) -0.2710(7) 0.2615(6) 0.108(5) Uani 1 1 d D . .
N3 N 0.1799(6) -0.6709(6) 0.2679(5) 0.077(3) Uani 1 1 d . . .
N4 N 0.1184(6) -0.7702(6) 0.3249(6) 0.086(4) Uani 1 1 d . . .
N5 N 0.1848(6) 0.7296(5) 0.2498(5) 0.073(3) Uani 1 1 d . M .
N6 N 0.0619(6) 0.7777(7) 0.2061(6) 0.094(4) Uani 1 1 d D . .
N7 N 0.6498(6) 0.2564(5) 0.2861(5) 0.073(3) Uani 1 1 d . . .
N8 N 0.7505(6) 0.1878(6) 0.2532(6) 0.088(4) Uani 1 1 d . . .
C1 C 0.5044(7) -0.4457(6) 0.1381(6) 0.068(4) Uani 1 1 d . . .
C2 C 0.5221(7) -0.4141(6) 0.1612(7) 0.079(4) Uani 1 1 d . . .
C3 C 0.3172(6) -0.5094(6) 0.1852(6) 0.065(3) Uani 1 1 d . . .
C4 C 0.3030(7) -0.5598(7) 0.2153(6) 0.073(4) Uani 1 1 d . . .
C5 C 0.3926(7) 0.5789(7) 0.3433(6) 0.069(3) Uani 1 1 d . . .
C6 C 0.3429(7) 0.6108(6) 0.3137(6) 0.068(4) Uani 1 1 d . . .
C7 C 0.4701(7) 0.4063(8) 0.3183(6) 0.075(4) Uani 1 1 d . . .
C8 C 0.5183(6) 0.3866(7) 0.2987(6) 0.068(4) Uani 1 1 d . . .
C12 C 0.5919(10) -0.3202(8) 0.2500(7) 0.094(5) Uani 1 1 d . . .
C13 C 0.5320(9) -0.3426(8) 0.2656(7) 0.099(6) Uani 1 1 d . . .
H13A H 0.5085 -0.3367 0.2947 0.119 Uiso 1 1 calc R . .
C14 C 0.5092(8) -0.3736(8) 0.2360(7) 0.088(5) Uani 1 1 d . . .
H14A H 0.4702 -0.3896 0.2461 0.106 Uiso 1 1 calc R . .
C15 C 0.5427(7) -0.3811(7) 0.1924(6) 0.070(4) Uani 1 1 d . . .
C16 C 0.6006(8) -0.3542(8) 0.1787(7) 0.086(4) Uani 1 1 d . . .
H16A H 0.6233 -0.3579 0.1484 0.104 Uiso 1 1 calc R . .
C22 C 0.6247(9) -0.2900(7) 0.2813(6) 0.102(6) Uani 1 1 d D . .
C23 C 0.6012(10) -0.2852(8) 0.3293(6) 0.114(7) Uani 1 1 d D . .
H23F H 0.5616 -0.2985 0.3428 0.137 Uiso 1 1 calc R . .
C24 C 0.6354(10) -0.2611(10) 0.3575(8) 0.140(9) Uani 1 1 d D . .
H24F H 0.6189 -0.2569 0.3897 0.168 Uiso 1 1 calc R . .
C25 C 0.6940(11) -0.2433(11) 0.3377(8) 0.141(9) Uani 1 1 d D . .
H25A H 0.7195 -0.2291 0.3575 0.170 Uiso 1 1 calc R . .
C26 C 0.7149(12) -0.2464(11) 0.2886(8) 0.140(9) Uani 1 1 d D . .
H26A H 0.7532 -0.2312 0.2735 0.168 Uiso 1 1 calc R . .
C32 C 0.2108(7) -0.7175(6) 0.3182(6) 0.071(4) Uani 1 1 d . . .
C33 C 0.2741(8) -0.7162(7) 0.3344(6) 0.083(4) Uani 1 1 d . . .
H33A H 0.2947 -0.7495 0.3677 0.100 Uiso 1 1 calc R . .
C34 C 0.3066(8) -0.6666(7) 0.3020(6) 0.079(4) Uani 1 1 d . . .
H34A H 0.3486 -0.6661 0.3137 0.095 Uiso 1 1 calc R . .
C35 C 0.2752(7) -0.6155(7) 0.2501(6) 0.072(4) Uani 1 1 d . . .
C36 C 0.2116(7) -0.6219(7) 0.2369(6) 0.073(4) Uani 1 1 d . . .
H36A H 0.1896 -0.5892 0.2038 0.088 Uiso 1 1 calc R . .
C42 C 0.1727(8) -0.7685(7) 0.3509(7) 0.083(4) Uani 1 1 d . . .
C43 C 0.1902(10) -0.8125(9) 0.4059(8) 0.114(6) Uani 1 1 d . . .
H43A H 0.2268 -0.8097 0.4241 0.137 Uiso 1 1 calc R . .
C44 C 0.1536(11) -0.8614(10) 0.4345(9) 0.145(9) Uani 1 1 d . . .
H44A H 0.1665 -0.8923 0.4711 0.174 Uiso 1 1 calc R . .
C45 C 0.0987(12) -0.8633(10) 0.4083(10) 0.136(8) Uani 1 1 d . . .
H45A H 0.0721 -0.8939 0.4270 0.163 Uiso 1 1 calc R . .
C46 C 0.0836(9) -0.8181(9) 0.3527(8) 0.108(6) Uani 1 1 d . . .
H46A H 0.0478 -0.8210 0.3336 0.129 Uiso 1 1 calc R . .
C52 C 0.1661(7) 0.7036(7) 0.2163(6) 0.073(4) Uani 1 1 d . . .
C53 C 0.2043(8) 0.6485(8) 0.2115(7) 0.083(4) Uani 1 1 d . . .
H53A H 0.1903 0.6325 0.1872 0.100 Uiso 1 1 calc R . .
C54 C 0.2627(7) 0.6181(7) 0.2428(6) 0.074(4) Uani 1 1 d . . .
H54A H 0.2881 0.5806 0.2406 0.089 Uiso 1 1 calc R M .
C55 C 0.2842(6) 0.6434(7) 0.2780(6) 0.069(4) Uani 1 1 d . . .
C56 C 0.2436(7) 0.6988(7) 0.2795(6) 0.074(4) Uani 1 1 d . . .
H56A H 0.2576 0.7164 0.3026 0.089 Uiso 1 1 calc R M .
C62 C 0.0991(8) 0.7362(8) 0.1860(7) 0.106(5) Uani 1 1 d DU . .
C63 C 0.0760(9) 0.7211(9) 0.1443(8) 0.128(6) Uani 1 1 d DU . .
H63A H 0.1033 0.6941 0.1302 0.154 Uiso 1 1 calc R M .
C64 C 0.0106(10) 0.7483(12) 0.1250(11) 0.158(7) Uani 1 1 d DU M .
C65 C -0.035(2) 0.775(3) 0.155(2) 0.156(8) Uani 0.50 1 d PDU M 1
C66 C -0.002(2) 0.800(5) 0.185(4) 0.151(9) Uani 0.50 1 d PDU M 1
C65' C -0.025(3) 0.800(2) 0.137(2) 0.152(8) Uani 0.50 1 d PDU M 2
C66' C 0.000(3) 0.806(5) 0.183(4) 0.149(9) Uani 0.50 1 d PDU M 2
C72 C 0.6776(7) 0.2903(7) 0.2371(6) 0.067(3) Uani 1 1 d . . .
C73 C 0.6555(7) 0.3566(7) 0.2088(6) 0.075(4) Uani 1 1 d . . .
H73A H 0.6756 0.3800 0.1762 0.090 Uiso 1 1 calc R . .
C74 C 0.6043(7) 0.3899(7) 0.2274(6) 0.080(4) Uani 1 1 d . . .
H74A H 0.5895 0.4351 0.2066 0.096 Uiso 1 1 calc R . .
C75 C 0.5737(6) 0.3567(6) 0.2774(6) 0.064(3) Uani 1 1 d . . .
C76 C 0.6013(6) 0.2891(7) 0.3050(6) 0.071(4) Uani 1 1 d . . .
H76A H 0.5843 0.2651 0.3393 0.085 Uiso 1 1 calc R . .
C82 C 0.7311(7) 0.2521(7) 0.2181(7) 0.076(4) Uani 1 1 d . . .
C83 C 0.7616(10) 0.2787(10) 0.1688(8) 0.115(6) Uani 1 1 d . . .
H83A H 0.7475 0.3229 0.1441 0.138 Uiso 1 1 calc R . .
C84 C 0.8139(11) 0.2392(12) 0.1560(10) 0.143(9) Uani 1 1 d . . .
H84A H 0.8363 0.2578 0.1235 0.171 Uiso 1 1 calc R . .
C85 C 0.8329(11) 0.1748(11) 0.1895(10) 0.133(8) Uani 1 1 d . . .
H85A H 0.8653 0.1471 0.1795 0.160 Uiso 1 1 calc R . .
C86 C 0.8022(9) 0.1517(9) 0.2392(9) 0.109(6) Uani 1 1 d . . .
H86A H 0.8180 0.1083 0.2650 0.131 Uiso 1 1 calc R . .
C101 C 0.6137(8) -0.2373(8) 0.0009(6) 0.140(7) Uani 1 1 d DU . .
C102 C 0.6685(9) -0.2353(11) 0.0377(8) 0.116(5) Uani 1 1 d DU A .
C103 C 0.7321(9) -0.2226(11) 0.0133(9) 0.120(5) Uani 1 1 d U . .
H10A H 0.7373 -0.2153 -0.0242 0.144 Uiso 1 1 calc R A .
C104 C 0.7863(9) -0.2207(12) 0.0441(8) 0.117(5) Uani 1 1 d DU A .
C105 C 0.8507(8) -0.2072(8) 0.0148(6) 0.145(7) Uani 1 1 d DU . .
C106 C 0.5434(12) -0.0954(9) 0.1711(7) 0.191(11) Uiso 1 1 d DU . .
C107 C 0.6151(12) -0.1252(11) 0.1656(9) 0.147(8) Uiso 1 1 d DU B .
C108 C 0.6674(13) -0.0880(13) 0.1560(11) 0.151(8) Uiso 1 1 d U . .
H10B H 0.6560 -0.0439 0.1505 0.181 Uiso 1 1 calc R B .
C109 C 0.7355(11) -0.1155(12) 0.1545(10) 0.129(7) Uiso 1 1 d DU B .
C110 C 0.7891(8) -0.0755(8) 0.1503(6) 0.143(8) Uiso 1 1 d DU . .
C111 C 0.8080(7) -0.4645(8) 0.1630(6) 0.155(8) Uani 1 1 d DU . .
C112 C 0.8052(10) -0.4097(10) 0.1830(8) 0.133(6) Uani 1 1 d DU C .
C113 C 0.8540(11) -0.4082(12) 0.2162(8) 0.163(7) Uani 1 1 d DU . .
H11A H 0.8908 -0.4428 0.2272 0.195 Uiso 1 1 calc R C .
C114 C 0.8525(10) -0.3595(14) 0.2344(8) 0.158(7) Uani 1 1 d DU C .
C115 C 0.9107(10) -0.3668(10) 0.2728(8) 0.209(11) Uani 1 1 d DU . .
C116 C 0.0501(8) -0.8348(8) 0.1779(7) 0.176(11) Uani 1 1 d D . .
C117 C 0.0770(10) -0.7769(9) 0.1788(10) 0.114(7) Uani 1 1 d D D .
C118 C 0.1118(11) -0.7421(11) 0.1307(10) 0.133(8) Uani 1 1 d . . .
H11B H 0.1154 -0.7543 0.1007 0.159 Uiso 1 1 calc R D .
C119 C 0.1410(9) -0.6889(9) 0.1283(7) 0.101(6) Uani 1 1 d D D .
C120 C 0.1793(8) -0.6585(8) 0.0758(6) 0.149(10) Uani 1 1 d D . .
C121 C -0.0525(6) -0.5862(7) 0.0671(6) 0.140(8) Uani 1 1 d D . .
C122 C -0.0141(7) -0.5830(10) 0.1146(7) 0.095(5) Uani 1 1 d D E .
C123 C 0.0056(8) -0.5231(8) 0.1062(7) 0.092(5) Uani 1 1 d . . .
H12A H -0.0068 -0.4863 0.0723 0.110 Uiso 1 1 calc R E .
C124 C 0.0421(7) -0.5170(7) 0.1461(7) 0.085(4) Uani 1 1 d D E .
C125 C 0.0618(7) -0.4511(6) 0.1345(6) 0.136(8) Uani 1 1 d D . .
C126 C -0.1313(7) -0.7274(6) 0.3114(5) 0.135(7) Uiso 1 1 d DU . .
C127 C -0.0684(7) -0.7000(6) 0.3094(6) 0.110(5) Uani 1 1 d DU F .
C128 C -0.0528(8) -0.6791(7) 0.3505(7) 0.105(5) Uani 1 1 d DU . .
H12B H -0.0807 -0.6837 0.3801 0.126 Uiso 1 1 calc R F .
C129 C 0.0039(9) -0.6511(9) 0.3482(7) 0.100(4) Uani 1 1 d DU F .
C130 C 0.0164(8) -0.6311(8) 0.3954(6) 0.144(6) Uiso 1 1 d DU . .
C131 C 0.1593(12) 0.9285(11) 0.0693(10) 0.219(12) Uani 1 1 d DU . .
C132 C 0.1210(12) 0.9200(11) 0.1223(10) 0.178(9) Uani 1 1 d DU G .
C133 C 0.0591(12) 0.9668(11) 0.1185(11) 0.168(8) Uani 1 1 d DU . .
H13B H 0.0442 1.0018 0.0841 0.202 Uiso 1 1 calc R G .
C134 C 0.0250(10) 0.9605(9) 0.1621(11) 0.134(7) Uani 1 1 d DU G .
C135 C -0.0374(8) 1.0132(7) 0.1537(7) 0.152(8) Uani 1 1 d DU . .
C136 C 0.1079(9) 0.9420(9) 0.3685(8) 0.202(13) Uiso 1 1 d D . .
C137 C 0.1386(14) 0.9089(10) 0.3304(8) 0.145(11) Uani 1 1 d D H .
C138 C 0.2074(15) 0.8987(11) 0.3280(11) 0.155(10) Uani 1 1 d . . .
H13C H 0.2313 0.9138 0.3481 0.186 Uiso 1 1 calc R H .
C139 C 0.2424(9) 0.8664(9) 0.2965(9) 0.136(8) Uani 1 1 d D H .
C140 C 0.3180(9) 0.8545(6) 0.2956(6) 0.187(14) Uani 1 1 d D . .
C141 C -0.0664(9) 0.7786(8) 0.3698(8) 0.183(12) Uani 1 1 d D . .
C142 C 0.0075(9) 0.7710(10) 0.3588(11) 0.140(9) Uani 1 1 d D I .
C143 C 0.0537(12) 0.7374(10) 0.4023(10) 0.139(8) Uani 1 1 d D . .
H14B H 0.0394 0.7191 0.4387 0.167 Uiso 1 1 calc R I .
C144 C 0.1238(9) 0.7292(8) 0.3939(7) 0.108(6) Uani 1 1 d D I .
C145 C 0.1714(7) 0.6899(7) 0.4454(6) 0.178(13) Uani 1 1 d D . .
C146 C 0.7565(7) -0.0524(8) 0.3031(6) 0.163(8) Uiso 1 1 d DU . .
C147 C 0.7133(11) 0.0153(9) 0.2916(9) 0.179(9) Uani 1 1 d DU J .
C148 C 0.6715(13) 0.0478(10) 0.2457(10) 0.153(7) Uani 1 1 d U . .
H14C H 0.6688 0.0256 0.2231 0.184 Uiso 1 1 calc R J .
C149 C 0.6314(12) 0.1118(10) 0.2279(9) 0.143(7) Uani 1 1 d DU J .
C150 C 0.5925(10) 0.1467(9) 0.1711(9) 0.159(8) Uani 1 1 d DU . .
C151 C 0.6647(8) -0.0228(7) 0.5185(7) 0.148(8) Uani 1 1 d DU . .
C152 C 0.6383(10) 0.0352(7) 0.4625(7) 0.117(6) Uani 1 1 d DU K .
C153 C 0.5723(9) 0.0732(8) 0.4552(8) 0.103(5) Uani 1 1 d DU . .
H15A H 0.5452 0.0615 0.4856 0.124 Uiso 1 1 calc R K .
C154 C 0.5462(6) 0.1263(7) 0.4057(7) 0.090(4) Uani 1 1 d DU K .
C155 C 0.4758(6) 0.1647(5) 0.4042(4) 0.103(5) Uani 1 1 d DU . .
C156 C 0.8952(8) 0.0496(8) 0.4229(7) 0.153(9) Uani 1 1 d D . .
C157 C 0.8242(8) 0.0895(9) 0.4124(10) 0.120(8) Uani 1 1 d D L .
C158 C 0.8013(11) 0.1169(11) 0.4506(10) 0.126(7) Uani 1 1 d . . .
H15B H 0.8275 0.1080 0.4822 0.152 Uiso 1 1 calc R L .
C159 C 0.7377(10) 0.1581(9) 0.4401(8) 0.110(6) Uani 1 1 d D L .
C160 C 0.7136(9) 0.1826(9) 0.4851(8) 0.171(10) Uiso 1 1 d D . .
C201 C 0.5016(7) -0.6041(7) 0.0397(6) 0.075(4) Uani 1 1 d . . .
H20A H 0.4841 -0.6338 0.0283 0.090 Uiso 1 1 calc R . .
H20B H 0.5083 -0.5665 0.0057 0.090 Uiso 1 1 calc R . .
C202 C 0.5671(7) -0.6392(8) 0.0695(6) 0.081(4) Uani 1 1 d . . .
H20C H 0.5635 -0.6827 0.0977 0.098 Uiso 1 1 calc R . .
H20D H 0.5810 -0.6147 0.0885 0.098 Uiso 1 1 calc R . .
C203 C 0.3981(8) -0.3161(7) 0.0060(6) 0.079(4) Uani 1 1 d . . .
H20E H 0.3972 -0.2703 -0.0196 0.094 Uiso 1 1 calc R . .
H20F H 0.4429 -0.3356 0.0225 0.094 Uiso 1 1 calc R . .
C204 C 0.3798(7) -0.3534(7) -0.0271(6) 0.077(4) Uani 1 1 d . . .
H20G H 0.3376 -0.3300 -0.0478 0.092 Uiso 1 1 calc R . .
H20H H 0.3742 -0.3971 -0.0007 0.092 Uiso 1 1 calc R . .
C205 C 0.6025(7) 0.4796(8) 0.4828(7) 0.088(5) Uani 1 1 d . . .
H20I H 0.5706 0.4809 0.5108 0.105 Uiso 1 1 calc R . .
H20J H 0.6426 0.4487 0.5026 0.105 Uiso 1 1 calc R . .
C206 C 0.6186(8) 0.5474(8) 0.4523(7) 0.084(4) Uani 1 1 d . . .
H20K H 0.5822 0.5766 0.4258 0.100 Uiso 1 1 calc R . .
H20L H 0.6579 0.5446 0.4312 0.100 Uiso 1 1 calc R . .
C207 C 0.3120(6) 0.4644(7) 0.4649(6) 0.073(4) Uani 1 1 d . . .
H20M H 0.3189 0.5095 0.4459 0.087 Uiso 1 1 calc R . .
H20N H 0.2717 0.4652 0.4852 0.087 Uiso 1 1 calc R . .
C208 C 0.3693(7) 0.4234(7) 0.5062(6) 0.079(4) Uani 1 1 d . . .
H20O H 0.4091 0.4199 0.4857 0.094 Uiso 1 1 calc R . .
H20P H 0.3609 0.3791 0.5272 0.094 Uiso 1 1 calc R . .
C211 C 0.4220(7) -0.6477(7) 0.1362(6) 0.076(4) Uani 1 1 d DU . .
C212 C 0.3858(8) -0.6884(7) 0.1289(7) 0.108(5) Uani 1 1 d DU . .
H21A H 0.3676 -0.6770 0.0932 0.130 Uiso 1 1 calc R . .
C213 C 0.3755(10) -0.7452(9) 0.1723(7) 0.135(6) Uani 1 1 d DU . .
H21B H 0.3510 -0.7726 0.1667 0.162 Uiso 1 1 calc R . .
C214 C 0.4022(11) -0.7602(10) 0.2241(8) 0.135(6) Uani 1 1 d DU . .
H21C H 0.3941 -0.7978 0.2544 0.162 Uiso 1 1 calc R . .
C215 C 0.4403(10) -0.7225(8) 0.2336(8) 0.114(5) Uani 1 1 d DU . .
H21D H 0.4605 -0.7351 0.2688 0.137 Uiso 1 1 calc R . .
C216 C 0.4475(8) -0.6655(8) 0.1889(6) 0.095(4) Uani 1 1 d DU . .
H21E H 0.4709 -0.6375 0.1949 0.114 Uiso 1 1 calc R . .
C221 C 0.3668(7) -0.5379(7) 0.0304(7) 0.075(3) Uani 1 1 d U . .
C222 C 0.3061(7) -0.5153(8) 0.0489(8) 0.088(4) Uani 1 1 d U . .
H22A H 0.3017 -0.5226 0.0865 0.105 Uiso 1 1 calc R . .
C223 C 0.2520(8) -0.4814(9) 0.0093(9) 0.107(5) Uani 1 1 d U . .
H22B H 0.2122 -0.4647 0.0211 0.129 Uiso 1 1 calc R . .
C224 C 0.2561(10) -0.4718(11) -0.0481(10) 0.127(6) Uani 1 1 d U . .
H22C H 0.2203 -0.4484 -0.0739 0.152 Uiso 1 1 calc R . .
C225 C 0.3132(10) -0.4976(10) -0.0630(9) 0.118(5) Uani 1 1 d U . .
H22D H 0.3152 -0.4955 -0.0993 0.142 Uiso 1 1 calc R . .
C226 C 0.3721(8) -0.5287(9) -0.0265(7) 0.096(4) Uani 1 1 d U . .
H22E H 0.4122 -0.5422 -0.0398 0.115 Uiso 1 1 calc R . .
C231 C 0.3656(7) -0.2670(7) 0.0926(6) 0.086(4) Uani 1 1 d D . .
C232 C 0.3205(10) -0.2451(7) 0.1255(7) 0.132(8) Uani 1 1 d D . .
H23A H 0.2781 -0.2546 0.1290 0.159 Uiso 1 1 calc R . .
C233 C 0.3385(11) -0.2095(9) 0.1530(8) 0.149(10) Uani 1 1 d D . .
H23B H 0.3079 -0.1945 0.1742 0.179 Uiso 1 1 calc R . .
C234 C 0.4018(10) -0.1961(11) 0.1490(9) 0.138(8) Uani 1 1 d D . .
H23C H 0.4149 -0.1738 0.1685 0.166 Uiso 1 1 calc R . .
C235 C 0.4448(11) -0.2167(10) 0.1154(9) 0.130(8) Uani 1 1 d D . .
H23D H 0.4864 -0.2056 0.1109 0.156 Uiso 1 1 calc R . .
C236 C 0.4288(8) -0.2533(9) 0.0881(9) 0.116(7) Uani 1 1 d D . .
H23E H 0.4598 -0.2683 0.0672 0.139 Uiso 1 1 calc R . .
C241 C 0.2591(8) -0.2746(8) 0.0249(6) 0.082(4) Uani 1 1 d . . .
C242 C 0.2083(8) -0.3079(10) 0.0304(9) 0.107(6) Uani 1 1 d . . .
H24A H 0.2153 -0.3534 0.0519 0.129 Uiso 1 1 calc R . .
C243 C 0.1473(10) -0.2742(12) 0.0041(8) 0.129(8) Uani 1 1 d . . .
H24B H 0.1125 -0.2970 0.0117 0.154 Uiso 1 1 calc R . .
C244 C 0.1360(13) -0.2131(12) -0.0304(9) 0.134(8) Uani 1 1 d . . .
H24C H 0.0958 -0.1943 -0.0513 0.161 Uiso 1 1 calc R . .
C245 C 0.1816(13) -0.1757(10) -0.0368(9) 0.140(9) Uani 1 1 d . . .
H24D H 0.1713 -0.1301 -0.0580 0.168 Uiso 1 1 calc R . .
C246 C 0.2484(11) -0.2086(10) -0.0094(8) 0.123(7) Uani 1 1 d . . .
H24E H 0.2823 -0.1849 -0.0155 0.148 Uiso 1 1 calc R . .
C251 C 0.5570(7) 0.3675(8) 0.4848(6) 0.084(4) Uani 1 1 d D . .
C252 C 0.5635(8) 0.3440(9) 0.5427(6) 0.116(6) Uani 1 1 d D . .
H25B H 0.5767 0.3695 0.5590 0.139 Uiso 1 1 calc R . .
C253 C 0.5501(10) 0.2821(9) 0.5762(11) 0.153(10) Uani 1 1 d D . .
H25C H 0.5546 0.2666 0.6151 0.183 Uiso 1 1 calc R . .
C254 C 0.5306(12) 0.2430(11) 0.5540(11) 0.174(13) Uani 1 1 d D . .
H25D H 0.5219 0.2017 0.5776 0.209 Uiso 1 1 calc R . .
C255 C 0.5240(11) 0.2652(9) 0.4970(10) 0.152(10) Uani 1 1 d D . .
H25E H 0.5112 0.2395 0.4806 0.183 Uiso 1 1 calc R . .
C256 C 0.5370(8) 0.3267(7) 0.4646(8) 0.104(6) Uani 1 1 d D . .
H25F H 0.5318 0.3420 0.4258 0.125 Uiso 1 1 calc R . .
C261 C 0.6369(8) 0.4391(8) 0.3936(7) 0.089(4) Uani 1 1 d U . .
C262 C 0.6960(9) 0.3973(11) 0.4194(9) 0.139(7) Uani 1 1 d U . .
H26B H 0.7017 0.3719 0.4581 0.166 Uiso 1 1 calc R . .
C263 C 0.7463(12) 0.3962(15) 0.3827(11) 0.183(9) Uani 1 1 d U . .
H26C H 0.7870 0.3687 0.3985 0.220 Uiso 1 1 calc R . .
C264 C 0.7417(12) 0.4327(14) 0.3241(10) 0.173(8) Uani 1 1 d U . .
H26D H 0.7779 0.4312 0.3020 0.208 Uiso 1 1 calc R . .
C265 C 0.6827(10) 0.4693(12) 0.3022(9) 0.134(6) Uani 1 1 d U . .
H26E H 0.6763 0.4931 0.2634 0.161 Uiso 1 1 calc R . .
C266 C 0.6294(9) 0.4725(9) 0.3371(8) 0.101(5) Uani 1 1 d U . .
H26F H 0.5882 0.4983 0.3208 0.121 Uiso 1 1 calc R . .
C271 C 0.2819(7) 0.3511(7) 0.4547(6) 0.074(4) Uani 1 1 d . . .
C272 C 0.3309(8) 0.2964(8) 0.4670(7) 0.087(4) Uani 1 1 d . . .
H27A H 0.3721 0.3015 0.4519 0.105 Uiso 1 1 calc R . .
C273 C 0.3209(11) 0.2342(9) 0.5012(8) 0.118(6) Uani 1 1 d . . .
H27B H 0.3551 0.1972 0.5111 0.141 Uiso 1 1 calc R . .
C274 C 0.2573(12) 0.2286(10) 0.5206(7) 0.115(7) Uani 1 1 d . . .
H27C H 0.2495 0.1871 0.5448 0.138 Uiso 1 1 calc R . .
C275 C 0.2065(12) 0.2818(12) 0.5052(10) 0.135(8) Uani 1 1 d . . .
H27D H 0.1633 0.2769 0.5151 0.162 Uiso 1 1 calc R . .
C276 C 0.2210(8) 0.3421(9) 0.4749(8) 0.100(5) Uani 1 1 d . . .
H27E H 0.1877 0.3793 0.4675 0.120 Uiso 1 1 calc R . .
C281 C 0.2239(7) 0.4819(7) 0.3724(6) 0.069(4) Uani 1 1 d . . .
C282 C 0.1955(9) 0.4646(10) 0.3340(9) 0.113(6) Uani 1 1 d . . .
H28A H 0.2179 0.4279 0.3286 0.135 Uiso 1 1 calc R . .
C283 C 0.1369(10) 0.4983(11) 0.3040(10) 0.128(7) Uani 1 1 d . . .
H28B H 0.1182 0.4831 0.2811 0.153 Uiso 1 1 calc R . .
C284 C 0.1074(9) 0.5532(11) 0.3083(9) 0.115(6) Uani 1 1 d . . .
H28C H 0.0696 0.5785 0.2854 0.138 Uiso 1 1 calc R . .
C285 C 0.1300(10) 0.5745(9) 0.3451(9) 0.118(7) Uani 1 1 d . . .
H28D H 0.1062 0.6122 0.3482 0.142 Uiso 1 1 calc R . .
C286 C 0.1900(8) 0.5391(9) 0.3788(8) 0.099(5) Uani 1 1 d . . .
H28E H 0.2061 0.5529 0.4038 0.119 Uiso 1 1 calc R . .
O01 O 0.482(4) 0.040(3) 0.626(3) 0.33(3) Uani 0.50 1 d PU . .

loop_
_atom_site_aniso_label
_atom_site_aniso_U_11
_atom_site_aniso_U_22
_atom_site_aniso_U_33
_atom_site_aniso_U_23
_atom_site_aniso_U_13
_atom_site_aniso_U_12
Au1 0.0566(3) 0.0597(3) 0.0751(4) -0.0259(3) -0.0012(2) -0.0146(2)
Au2 0.0644(3) 0.0622(3) 0.0742(4) -0.0267(3) 0.0081(3) -0.0110(2)
Au3 0.0560(3) 0.0684(3) 0.0709(4) -0.0315(3) -0.0007(2) 0.0018(2)
Au4 0.0567(3) 0.0692(3) 0.0787(4) -0.0365(3) 0.0051(3) -0.0058(2)
Er1 0.0877(5) 0.1196(6) 0.0946(6) -0.0640(5) 0.0090(4) -0.0437(5)
Er2 0.0730(4) 0.0771(4) 0.0743(5) -0.0263(4) 0.0012(3) -0.0271(3)
Er3 0.0694(4) 0.0704(4) 0.0886(5) -0.0372(4) -0.0073(3) 0.0089(3)
Er4 0.0771(4) 0.0608(4) 0.0899(5) -0.0291(4) 0.0225(4) -0.0081(3)
P1 0.063(2) 0.063(2) 0.069(2) -0.0285(18) 0.0054(17) -0.0185(16)
P2 0.073(2) 0.057(2) 0.078(3) -0.0228(19) 0.0093(19) -0.0015(17)
P3 0.062(2) 0.076(2) 0.071(2) -0.039(2) -0.0059(17) 0.0044(17)
P4 0.0549(19) 0.072(2) 0.076(2) -0.035(2) 0.0040(17) -0.0080(16)
O1 0.099(8) 0.171(12) 0.090(8) -0.069(9) 0.009(7) -0.061(8)
O2 0.100(9) 0.199(14) 0.104(10) -0.090(10) 0.017(7) -0.065(9)
O3 0.105(9) 0.138(11) 0.206(16) -0.102(12) -0.012(10) -0.040(8)
O4 0.100(8) 0.132(10) 0.139(11) -0.078(9) 0.017(8) -0.056(8)
O5 0.083(8) 0.152(12) 0.167(13) -0.103(11) 0.006(8) -0.036(8)
O6 0.100(10) 0.184(15) 0.152(13) -0.094(12) -0.027(9) -0.027(9)
O7 0.114(9) 0.099(8) 0.106(9) -0.052(7) 0.014(7) -0.044(7)
O8 0.084(7) 0.087(7) 0.100(8) -0.045(6) 0.010(6) -0.033(6)
O9 0.085(7) 0.120(9) 0.090(8) -0.036(7) -0.017(6) -0.030(7)
O10 0.086(7) 0.080(7) 0.084(7) -0.027(6) -0.013(6) -0.015(5)
O11 0.091(7) 0.092(7) 0.095(8) -0.044(7) 0.009(6) -0.028(6)
O12 0.095(8) 0.102(8) 0.113(9) -0.044(7) 0.016(7) -0.041(7)
O13 0.111(9) 0.090(8) 0.103(9) -0.023(7) -0.008(7) 0.014(7)
O14 0.089(8) 0.097(8) 0.132(11) -0.053(8) -0.016(7) 0.014(6)
O15 0.122(10) 0.144(12) 0.151(13) -0.109(11) -0.016(9) 0.014(8)
O16 0.095(8) 0.091(8) 0.135(11) -0.061(8) -0.001(7) -0.018(6)
O17 0.076(7) 0.123(10) 0.121(11) -0.041(9) 0.006(7) 0.005(7)
O18 0.099(8) 0.095(8) 0.083(8) -0.030(7) 0.004(6) 0.012(6)
O19 0.190(15) 0.082(9) 0.121(11) -0.047(8) 0.026(10) 0.001(9)
O20 0.112(9) 0.090(8) 0.111(9) -0.057(7) 0.030(7) -0.034(6)
O21 0.097(8) 0.071(7) 0.121(10) -0.013(7) 0.021(7) -0.009(6)
O22 0.084(7) 0.077(6) 0.077(7) -0.027(5) 0.027(5) -0.020(5)
O23 0.075(7) 0.090(8) 0.111(10) -0.016(7) 0.015(6) 0.007(6)
O24 0.089(7) 0.074(7) 0.107(9) -0.037(7) -0.018(6) 0.014(6)
N1 0.098(9) 0.093(9) 0.087(9) -0.053(8) 0.006(7) -0.039(7)
N2 0.125(12) 0.133(13) 0.113(12) -0.085(11) 0.015(10) -0.052(10)
N3 0.082(8) 0.071(8) 0.071(8) -0.020(6) -0.008(6) -0.022(6)
N4 0.082(8) 0.075(8) 0.088(9) -0.020(7) 0.001(7) -0.020(7)
N5 0.076(8) 0.060(7) 0.079(8) -0.031(6) -0.004(6) 0.000(6)
N6 0.073(8) 0.108(10) 0.108(11) -0.057(9) -0.027(7) 0.002(7)
N7 0.074(7) 0.064(7) 0.075(8) -0.031(6) 0.016(6) -0.005(6)
N8 0.082(8) 0.081(9) 0.101(10) -0.041(8) 0.034(7) -0.013(7)
C1 0.070(8) 0.059(8) 0.075(9) -0.028(7) 0.019(7) -0.012(6)
C2 0.068(9) 0.049(8) 0.103(12) -0.019(8) -0.017(8) 0.001(6)
C3 0.069(8) 0.057(8) 0.072(9) -0.031(7) 0.001(7) -0.012(6)
C4 0.085(10) 0.062(9) 0.073(10) -0.030(8) -0.013(8) -0.013(7)
C5 0.066(8) 0.073(9) 0.065(9) -0.028(7) 0.005(7) -0.007(7)
C6 0.068(8) 0.057(8) 0.065(9) -0.021(7) 0.017(7) 0.008(6)
C7 0.066(9) 0.090(10) 0.073(10) -0.042(9) 0.001(7) -0.004(7)
C8 0.052(7) 0.073(9) 0.077(10) -0.032(8) -0.010(7) -0.001(6)
C12 0.135(15) 0.083(11) 0.082(12) -0.046(10) 0.022(11) -0.038(10)
C13 0.134(15) 0.079(11) 0.094(13) -0.036(10) 0.050(11) -0.053(11)
C14 0.096(11) 0.086(11) 0.091(12) -0.037(10) 0.021(9) -0.041(9)
C15 0.070(9) 0.067(9) 0.079(10) -0.031(8) -0.005(7) -0.020(7)
C16 0.087(11) 0.095(11) 0.097(12) -0.054(10) 0.012(9) -0.032(9)
C22 0.158(18) 0.086(12) 0.085(12) -0.050(10) 0.005(12) -0.042(12)
C23 0.20(2) 0.112(14) 0.064(11) -0.057(11) 0.037(12) -0.061(14)
C24 0.24(3) 0.122(17) 0.094(15) -0.077(14) 0.034(17) -0.055(18)
C25 0.20(3) 0.132(19) 0.119(19) -0.063(16) -0.005(17) -0.063(18)
C26 0.21(3) 0.15(2) 0.090(15) -0.073(15) -0.004(15) -0.065(18)
C32 0.086(10) 0.050(7) 0.069(9) -0.013(7) 0.004(8) -0.023(7)
C33 0.089(11) 0.063(9) 0.071(10) 0.002(7) -0.005(8) -0.021(8)
C34 0.078(10) 0.082(10) 0.073(10) -0.026(8) -0.010(8) -0.019(8)
C35 0.075(9) 0.082(10) 0.077(10) -0.051(9) -0.001(7) -0.012(7)
C36 0.070(9) 0.057(8) 0.077(10) -0.015(7) -0.011(7) -0.007(7)
C42 0.092(11) 0.062(9) 0.088(12) -0.023(8) -0.003(9) -0.019(8)
C43 0.106(14) 0.087(12) 0.112(15) 0.000(11) 0.005(11) -0.031(10)
C44 0.137(18) 0.107(16) 0.112(17) 0.036(13) -0.011(14) -0.035(14)
C45 0.144(19) 0.096(14) 0.125(18) 0.004(13) -0.015(15) -0.037(13)
C46 0.099(13) 0.101(13) 0.101(14) -0.016(11) -0.001(11) -0.033(11)
C52 0.075(9) 0.074(9) 0.066(9) -0.027(8) -0.006(7) -0.007(7)
C53 0.084(10) 0.083(10) 0.085(11) -0.043(9) -0.001(8) -0.001(8)
C54 0.074(9) 0.067(9) 0.077(10) -0.034(8) -0.005(8) 0.006(7)
C55 0.049(7) 0.065(8) 0.087(10) -0.030(8) 0.010(7) -0.001(6)
C56 0.076(9) 0.064(8) 0.073(10) -0.023(7) -0.010(7) -0.004(7)
C62 0.093(11) 0.102(11) 0.127(13) -0.070(10) -0.043(10) 0.031(9)
C63 0.117(11) 0.141(12) 0.144(12) -0.097(10) -0.055(10) 0.032(10)
C64 0.145(13) 0.166(13) 0.170(14) -0.102(11) -0.079(11) 0.040(11)
C65 0.138(14) 0.157(15) 0.178(16) -0.097(13) -0.074(13) 0.039(12)
C66 0.131(15) 0.148(16) 0.179(17) -0.097(14) -0.069(14) 0.042(13)
C65' 0.139(14) 0.151(15) 0.176(16) -0.100(13) -0.077(13) 0.038(12)
C66' 0.130(15) 0.148(16) 0.178(17) -0.099(14) -0.071(14) 0.038(13)
C72 0.068(8) 0.069(9) 0.073(9) -0.036(8) 0.015(7) -0.020(7)
C73 0.083(10) 0.068(9) 0.061(9) -0.015(7) 0.009(7) -0.012(7)
C74 0.068(9) 0.073(9) 0.079(11) -0.016(8) -0.008(8) -0.005(7)
C75 0.062(8) 0.059(8) 0.068(9) -0.025(7) 0.001(7) -0.010(6)
C76 0.057(8) 0.080(9) 0.080(10) -0.042(8) 0.019(7) -0.007(7)
C82 0.076(9) 0.078(10) 0.080(11) -0.039(9) 0.017(8) -0.016(8)
C83 0.114(15) 0.116(15) 0.109(15) -0.044(13) 0.038(12) -0.020(12)
C84 0.146(19) 0.16(2) 0.16(2) -0.090(18) 0.112(17) -0.055(16)
C85 0.139(18) 0.108(15) 0.17(2) -0.078(16) 0.072(16) -0.027(14)
C86 0.103(13) 0.082(11) 0.138(17) -0.049(12) 0.049(12) -0.007(9)
C101 0.140(15) 0.179(17) 0.102(13) -0.064(13) 0.015(11) -0.020(14)
C102 0.102(11) 0.170(13) 0.108(11) -0.082(10) 0.008(9) -0.046(10)
C103 0.101(11) 0.186(13) 0.102(11) -0.084(10) 0.014(9) -0.041(10)
C104 0.108(11) 0.184(14) 0.099(11) -0.089(10) 0.025(9) -0.051(11)
C105 0.173(17) 0.190(17) 0.101(13) -0.077(13) 0.014(12) -0.066(14)
C111 0.110(13) 0.183(19) 0.173(18) -0.088(15) 0.022(13) -0.002(14)
C112 0.091(11) 0.170(15) 0.173(16) -0.109(12) 0.029(11) -0.020(11)
C113 0.093(11) 0.201(17) 0.197(17) -0.092(14) -0.016(11) -0.010(12)
C114 0.096(12) 0.210(18) 0.191(17) -0.111(14) -0.033(12) -0.015(13)
C115 0.132(16) 0.23(2) 0.22(2) -0.083(19) 0.015(16) 0.034(17)
C116 0.20(3) 0.20(3) 0.17(3) -0.12(3) 0.04(2) -0.04(2)
C117 0.124(15) 0.099(13) 0.16(2) -0.079(14) 0.020(14) -0.050(12)
C118 0.151(19) 0.156(19) 0.15(2) -0.098(17) 0.069(16) -0.093(16)
C119 0.092(12) 0.112(14) 0.116(15) -0.056(12) 0.041(11) -0.045(10)
C120 0.17(2) 0.17(2) 0.18(2) -0.13(2) 0.058(19) -0.082(19)
C121 0.104(15) 0.114(17) 0.16(2) -0.020(16) 0.005(15) -0.017(12)
C122 0.054(9) 0.152(17) 0.082(12) -0.055(12) -0.009(8) -0.011(10)
C123 0.086(11) 0.082(11) 0.091(12) -0.021(9) 0.004(9) -0.017(9)
C124 0.073(10) 0.094(12) 0.083(11) -0.033(10) -0.011(8) -0.016(8)
C125 0.18(2) 0.077(12) 0.091(14) 0.008(11) -0.006(14) 0.013(13)
C127 0.099(10) 0.087(9) 0.121(11) -0.022(9) 0.036(9) -0.018(8)
C128 0.107(10) 0.112(10) 0.111(11) -0.056(9) 0.034(9) -0.042(8)
C129 0.110(10) 0.114(10) 0.110(10) -0.073(8) 0.016(9) -0.041(8)
C131 0.24(2) 0.173(19) 0.145(19) 0.017(18) -0.018(18) 0.000(18)
C132 0.203(19) 0.137(15) 0.118(15) 0.001(14) 0.010(14) 0.014(13)
C133 0.178(17) 0.122(13) 0.126(14) 0.004(13) -0.004(13) 0.017(12)
C134 0.138(14) 0.091(11) 0.123(14) -0.007(11) -0.023(11) 0.012(10)
C135 0.142(16) 0.106(13) 0.130(15) 0.016(12) -0.024(13) 0.005(12)
C137 0.21(3) 0.110(16) 0.076(13) -0.046(12) 0.016(15) 0.063(17)
C138 0.21(3) 0.115(18) 0.17(2) -0.092(18) 0.00(2) 0.001(18)
C139 0.102(15) 0.103(15) 0.20(3) -0.068(17) -0.035(16) 0.007(12)
C140 0.26(3) 0.098(16) 0.20(3) -0.046(18) -0.13(3) -0.023(19)
C141 0.26(4) 0.15(2) 0.13(2) -0.030(19) 0.03(2) -0.09(2)
C142 0.084(14) 0.21(3) 0.15(2) -0.10(2) 0.021(14) -0.006(15)
C143 0.14(2) 0.15(2) 0.128(19) -0.062(17) 0.044(15) -0.008(16)
C144 0.119(15) 0.113(15) 0.073(12) -0.032(11) -0.005(11) 0.008(12)
C145 0.30(4) 0.115(18) 0.115(19) -0.055(16) 0.08(2) -0.02(2)
C147 0.197(14) 0.084(10) 0.143(13) 0.019(10) 0.072(12) 0.060(10)
C148 0.213(16) 0.076(10) 0.139(13) -0.035(10) 0.039(12) 0.012(11)
C149 0.209(17) 0.100(12) 0.119(13) -0.055(11) 0.026(13) -0.013(12)
C150 0.23(2) 0.122(15) 0.146(16) -0.077(13) 0.016(16) -0.031(14)
C151 0.150(16) 0.107(13) 0.155(16) -0.027(12) 0.048(14) -0.028(12)
C152 0.135(12) 0.073(9) 0.127(13) -0.021(9) 0.028(11) -0.038(9)
C153 0.116(11) 0.079(9) 0.104(11) -0.026(8) 0.039(9) -0.030(8)
C154 0.093(9) 0.087(9) 0.100(10) -0.040(8) 0.029(8) -0.042(8)
C155 0.098(10) 0.140(13) 0.081(10) -0.046(9) 0.042(9) -0.052(10)
C156 0.18(2) 0.14(2) 0.13(2) -0.045(17) -0.012(18) -0.042(18)
C157 0.071(11) 0.080(12) 0.15(2) 0.005(13) -0.015(12) 0.005(9)
C158 0.129(18) 0.140(19) 0.126(18) -0.069(16) -0.007(14) -0.030(15)
C159 0.105(14) 0.094(13) 0.117(16) -0.045(12) 0.007(12) 0.011(11)
C201 0.080(10) 0.083(10) 0.066(9) -0.033(8) 0.004(7) -0.023(8)
C202 0.081(10) 0.087(11) 0.072(10) -0.035(9) -0.001(8) -0.004(8)
C203 0.089(10) 0.062(9) 0.076(10) -0.024(8) 0.011(8) -0.007(7)
C204 0.065(8) 0.081(10) 0.078(10) -0.031(8) 0.012(7) -0.008(7)
C205 0.069(9) 0.110(13) 0.086(11) -0.051(10) -0.003(8) 0.001(8)
C206 0.080(10) 0.085(11) 0.084(11) -0.033(9) -0.011(8) -0.016(8)
C207 0.057(8) 0.072(9) 0.095(11) -0.042(8) 0.005(7) -0.009(6)
C208 0.066(9) 0.078(10) 0.078(10) -0.027(8) -0.010(7) 0.004(7)
C211 0.093(9) 0.081(8) 0.073(8) -0.046(7) 0.015(7) -0.030(7)
C212 0.155(12) 0.100(10) 0.079(9) -0.027(8) -0.001(9) -0.066(9)
C213 0.189(14) 0.110(11) 0.101(11) -0.018(10) -0.008(11) -0.075(10)
C214 0.180(14) 0.109(11) 0.100(11) -0.010(10) 0.006(11) -0.065(10)
C215 0.134(12) 0.112(11) 0.090(10) -0.026(9) -0.001(9) -0.047(9)
C216 0.100(10) 0.097(10) 0.088(10) -0.029(8) 0.001(8) -0.038(8)
C221 0.068(7) 0.072(8) 0.088(9) -0.032(7) 0.007(7) -0.027(6)
C222 0.063(8) 0.100(9) 0.105(10) -0.050(8) -0.004(7) -0.012(7)
C223 0.069(8) 0.114(10) 0.137(12) -0.052(10) -0.016(9) -0.010(8)
C224 0.095(10) 0.133(12) 0.135(12) -0.038(11) -0.019(11) -0.022(10)
C225 0.103(11) 0.135(12) 0.109(11) -0.042(10) -0.011(9) -0.026(10)
C226 0.079(9) 0.112(10) 0.094(10) -0.036(9) 0.002(8) -0.030(8)
C231 0.106(12) 0.064(9) 0.081(11) -0.034(8) 0.006(9) 0.003(8)
C232 0.17(2) 0.116(16) 0.135(19) -0.056(15) 0.045(16) -0.073(15)
C233 0.26(3) 0.114(16) 0.136(19) -0.092(16) 0.057(19) -0.084(18)
C234 0.15(2) 0.15(2) 0.16(2) -0.085(18) 0.010(17) -0.070(17)
C235 0.128(17) 0.110(16) 0.17(2) -0.079(16) -0.017(15) -0.010(13)
C236 0.082(12) 0.122(16) 0.16(2) -0.077(15) -0.012(12) -0.015(11)
C241 0.091(11) 0.081(10) 0.058(9) -0.030(8) -0.007(8) 0.021(8)
C242 0.065(10) 0.128(16) 0.138(17) -0.066(14) 0.002(10) -0.015(10)
C243 0.101(14) 0.16(2) 0.096(15) -0.039(14) -0.029(12) 0.022(14)
C244 0.16(2) 0.14(2) 0.084(15) -0.043(15) -0.026(14) 0.011(16)
C245 0.18(2) 0.072(12) 0.120(17) -0.024(12) -0.051(16) 0.054(13)
C246 0.142(18) 0.092(14) 0.103(15) -0.023(12) -0.010(13) 0.015(12)
C251 0.075(10) 0.092(11) 0.073(10) -0.032(9) -0.021(8) 0.012(8)
C252 0.130(17) 0.113(15) 0.091(14) -0.031(12) -0.013(12) -0.018(12)
C253 0.15(2) 0.110(18) 0.16(2) -0.025(17) 0.031(17) -0.003(15)
C254 0.17(3) 0.082(16) 0.22(3) -0.022(19) 0.03(2) -0.030(16)
C255 0.16(2) 0.083(15) 0.19(3) -0.023(16) -0.04(2) -0.025(14)
C256 0.099(13) 0.089(12) 0.108(14) -0.031(11) -0.042(11) 0.003(10)
C261 0.075(8) 0.105(10) 0.076(9) -0.043(8) -0.007(7) 0.015(7)
C262 0.099(11) 0.167(13) 0.092(11) -0.031(10) 0.008(9) 0.051(10)
C263 0.125(12) 0.214(16) 0.121(13) -0.022(13) 0.017(11) 0.054(12)
C264 0.119(12) 0.210(16) 0.118(12) -0.034(12) 0.037(11) 0.044(12)
C265 0.101(11) 0.169(14) 0.102(11) -0.046(11) 0.020(9) 0.015(10)
C266 0.089(9) 0.119(11) 0.096(10) -0.055(9) 0.007(8) 0.001(8)
C271 0.066(9) 0.085(10) 0.081(10) -0.041(9) -0.001(7) -0.025(7)
C272 0.085(11) 0.081(11) 0.077(11) -0.015(9) 0.001(8) -0.015(8)
C273 0.136(17) 0.081(12) 0.108(16) -0.018(11) 0.010(13) -0.011(11)
C274 0.17(2) 0.099(14) 0.070(12) -0.014(11) 0.010(13) -0.063(14)
C275 0.131(18) 0.132(19) 0.14(2) -0.038(16) 0.052(15) -0.067(15)
C276 0.083(11) 0.088(12) 0.114(14) -0.030(11) 0.029(10) -0.016(9)
C281 0.065(8) 0.075(9) 0.067(9) -0.032(8) 0.012(7) -0.008(7)
C282 0.079(11) 0.135(16) 0.141(18) -0.081(15) -0.018(11) 0.000(11)
C283 0.100(15) 0.132(18) 0.142(19) -0.058(16) -0.040(13) 0.008(12)
C284 0.081(12) 0.133(17) 0.112(16) -0.034(14) -0.026(11) -0.011(11)
C285 0.116(15) 0.077(11) 0.142(18) -0.049(12) 0.012(13) 0.033(10)
C286 0.081(11) 0.102(13) 0.106(14) -0.047(11) -0.010(10) 0.011(9)
O01 0.34(7) 0.32(6) 0.38(7) -0.19(5) 0.06(5) -0.07(5)

loop_
_atom_type_symbol
_atom_type_description
_atom_type_scat_dispersion_real
_atom_type_scat_dispersion_imag
_atom_type_scat_source
C C 0.0033 0.0016 'International Tables Vol C Tables 4.2.6.8 and 6.1.1.4'
H H 0.0000 0.0000 'International Tables Vol C Tables 4.2.6.8 and 6.1.1.4'
N N 0.0061 0.0033 'International Tables Vol C Tables 4.2.6.8 and 6.1.1.4'
O O 0.0106 0.0060 'International Tables Vol C Tables 4.2.6.8 and 6.1.1.4'
F F 0.0171 0.0103 'International Tables Vol C Tables 4.2.6.8 and 6.1.1.4'
P P 0.1023 0.0942 'International Tables Vol C Tables 4.2.6.8 and 6.1.1.4'
Er Er -0.2586 4.9576 'International Tables Vol C Tables 4.2.6.8 and 6.1.1.4'
Au Au -2.0133 8.8022 'International Tables Vol C Tables 4.2.6.8 and 6.1.1.4'

loop_
_geom_angle_atom_site_label_1
_geom_angle_atom_site_label_2
_geom_angle_atom_site_label_3
_geom_angle
_geom_angle_site_symmetry_1
_geom_angle_site_symmetry_3
_geom_angle_publ_flag
C1 Au1 P1 175.0(4) . . ?
C1 Au1 Au2 80.6(4) . . ?
P1 Au1 Au2 104.20(9) . . ?
C3 Au2 P2 172.2(4) . . ?
C3 Au2 Au1 87.3(4) . . ?
P2 Au2 Au1 100.18(10) . . ?
C5 Au3 P3 178.1(4) . . ?
C5 Au3 Au4 74.8(4) . . ?
P3 Au3 Au4 107.13(10) . . ?
C7 Au4 P4 171.9(5) . . ?
C7 Au4 Au3 85.4(4) . . ?
P4 Au4 Au3 100.39(9) . . ?
O1 Er1 O4 117.4(5) . . ?
O1 Er1 O6 146.5(5) . . ?
O4 Er1 O6 76.5(5) . . ?
O1 Er1 O3 77.0(5) . . ?
O4 Er1 O3 73.0(4) . . ?
O6 Er1 O3 136.0(5) . . ?
O1 Er1 O2 74.4(4) . . ?
O4 Er1 O2 71.8(4) . . ?
O6 Er1 O2 82.6(5) . . ?
O3 Er1 O2 115.9(6) . . ?
O1 Er1 O5 78.8(5) . . ?
O4 Er1 O5 138.8(4) . . ?
O6 Er1 O5 72.6(5) . . ?
O3 Er1 O5 147.2(4) . . ?
O2 Er1 O5 77.8(5) . . ?
O1 Er1 N1 77.5(4) . . ?
O4 Er1 N1 142.4(4) . . ?
O6 Er1 N1 111.0(4) . . ?
O3 Er1 N1 77.9(5) . . ?
O2 Er1 N1 144.2(4) . . ?
O5 Er1 N1 75.4(4) . . ?
O1 Er1 N2 134.5(4) . . ?
O4 Er1 N2 83.1(4) . . ?
O6 Er1 N2 74.5(5) . . ?
O3 Er1 N2 71.0(5) . . ?
O2 Er1 N2 149.4(4) . . ?
O5 Er1 N2 113.3(5) . . ?
N1 Er1 N2 65.1(4) . . ?
O7 Er2 O8 73.8(4) . . ?
O7 Er2 O10 142.9(4) . . ?
O8 Er2 O10 79.3(4) . . ?
O7 Er2 O12 77.7(4) . . ?
O8 Er2 O12 141.8(4) . . ?
O10 Er2 O12 111.3(4) . . ?
O7 Er2 O9 75.2(4) . . ?
O8 Er2 O9 75.1(4) . . ?
O10 Er2 O9 73.5(4) . . ?
O12 Er2 O9 73.4(4) . . ?
O7 Er2 O11 137.3(4) . . ?
O8 Er2 O11 145.1(3) . . ?
O10 Er2 O11 77.4(4) . . ?
O12 Er2 O11 71.7(4) . . ?
O9 Er2 O11 121.4(4) . . ?
O7 Er2 N3 113.8(4) . . ?
O8 Er2 N3 73.5(4) . . ?
O10 Er2 N3 81.6(4) . . ?
O12 Er2 N3 142.6(4) . . ?
O9 Er2 N3 142.9(4) . . ?
O11 Er2 N3 77.7(4) . . ?
O7 Er2 N4 75.2(4) . . ?
O8 Er2 N4 110.6(4) . . ?
O10 Er2 N4 139.4(4) . . ?
O12 Er2 N4 85.5(4) . . ?
O9 Er2 N4 146.7(4) . . ?
O11 Er2 N4 73.4(4) . . ?
N3 Er2 N4 65.2(4) . . ?
O16 Er3 O15 73.7(5) . . ?
O16 Er3 O14 115.9(4) . . ?
O15 Er3 O14 72.5(5) . . ?
O16 Er3 O17 143.5(5) . . ?
O15 Er3 O17 80.0(5) . . ?
O14 Er3 O17 78.5(5) . . ?
O16 Er3 O18 77.5(4) . . ?
O15 Er3 O18 78.5(5) . . ?
O14 Er3 O18 141.9(4) . . ?
O17 Er3 O18 72.6(4) . . ?
O16 Er3 O13 76.1(5) . . ?
O15 Er3 O13 115.5(5) . . ?
O14 Er3 O13 71.9(4) . . ?
O17 Er3 O13 139.3(5) . . ?
O18 Er3 O13 144.7(4) . . ?
O16 Er3 N5 79.7(4) . . ?
O15 Er3 N5 144.8(4) . . ?
O14 Er3 N5 141.4(4) . . ?
O17 Er3 N5 110.6(4) . . ?
O18 Er3 N5 73.5(4) . . ?
O13 Er3 N5 79.0(4) . . ?
O16 Er3 N6 136.8(4) . . ?
O15 Er3 N6 148.2(5) . . ?
O14 Er3 N6 83.1(4) . . ?
O17 Er3 N6 75.3(5) . . ?
O18 Er3 N6 112.1(5) . . ?
O13 Er3 N6 73.9(5) . . ?
N5 Er3 N6 64.6(4) . . ?
O19 Er4 O24 138.8(5) . . ?
O19 Er4 O23 75.6(5) . . ?
O24 Er4 O23 74.0(4) . . ?
O19 Er4 O22 111.9(5) . . ?
O24 Er4 O22 80.7(4) . . ?
O23 Er4 O22 145.6(4) . . ?
O19 Er4 O21 72.8(5) . . ?
O24 Er4 O21 74.6(4) . . ?
O23 Er4 O21 78.9(4) . . ?
O22 Er4 O21 72.1(4) . . ?
O19 Er4 O20 71.6(5) . . ?
O24 Er4 O20 148.4(4) . . ?
O23 Er4 O20 134.0(4) . . ?
O22 Er4 O20 77.9(4) . . ?
O21 Er4 O20 119.4(4) . . ?
O19 Er4 N7 144.2(4) . . ?
O24 Er4 N7 75.0(4) . . ?
O23 Er4 N7 114.7(4) . . ?
O22 Er4 N7 79.6(3) . . ?
O21 Er4 N7 141.2(4) . . ?
O20 Er4 N7 78.5(4) . . ?
O19 Er4 N8 87.2(5) . . ?
O24 Er4 N8 110.0(4) . . ?
O23 Er4 N8 74.1(4) . . ?
O22 Er4 N8 137.6(4) . . ?
O21 Er4 N8 149.8(4) . . ?
O20 Er4 N8 73.0(4) . . ?
N7 Er4 N8 65.1(4) . . ?
C211 P1 C201 105.3(7) . . ?
C211 P1 C221 107.5(6) . . ?
C201 P1 C221 103.1(7) . . ?
C211 P1 Au1 112.4(4) . . ?
C201 P1 Au1 114.2(5) . . ?
C221 P1 Au1 113.6(5) . . ?
C231 P2 C203 105.2(7) . . ?
C231 P2 C241 106.1(7) . . ?
C203 P2 C241 105.0(7) . . ?
C231 P2 Au2 113.2(5) . . ?
C203 P2 Au2 115.3(5) . . ?
C241 P2 Au2 111.4(6) . . ?
C251 P3 C261 108.4(7) . . ?
C251 P3 C205 104.4(7) . . ?
C261 P3 C205 103.7(7) . . ?
C251 P3 Au3 113.7(5) . . ?
C261 P3 Au3 112.9(5) . . ?
C205 P3 Au3 112.9(5) . . ?
C281 P4 C207 106.4(6) . . ?
C281 P4 C271 104.5(6) . . ?
C207 P4 C271 102.6(7) . . ?
C281 P4 Au4 115.9(5) . . ?
C207 P4 Au4 114.5(4) . . ?
C271 P4 Au4 111.6(5) . . ?
C102 O1 Er1 139.3(11) . . ?
C104 O2 Er1 134.7(11) . . ?
C107 O3 Er1 135.5(13) . . ?
C109 O4 Er1 138.0(12) . . ?
C112 O5 Er1 135.2(11) . . ?
C114 O6 Er1 136.9(15) . . ?
C117 O7 Er2 133.2(11) . . ?
C119 O8 Er2 134.9(9) . . ?
C122 O9 Er2 134.4(10) . . ?
C124 O10 Er2 135.6(9) . . ?
C129 O11 Er2 136.0(9) . . ?
C127 O12 Er2 140.1(11) . . ?
C132 O13 Er3 136.4(15) . . ?
C134 O14 Er3 136.0(12) . . ?
C137 O15 Er3 137.1(13) . . ?
C139 O16 Er3 135.5(12) . . ?
C142 O17 Er3 135.9(12) . . ?
C144 O18 Er3 133.1(11) . . ?
C147 O19 Er4 141.4(14) . . ?
C149 O20 Er4 135.6(13) . . ?
C152 O21 Er4 136.9(11) . . ?
C154 O22 Er4 137.0(10) . . ?
C157 O23 Er4 133.7(12) . . ?
C159 O24 Er4 132.8(10) . . ?
C16 N1 C12 115.4(13) . . ?
C16 N1 Er1 122.2(10) . . ?
C12 N1 Er1 121.6(9) . . ?
C22 N2 C26 119.7(16) . . ?
C22 N2 Er1 120.1(9) . . ?
C26 N2 Er1 119.3(12) . . ?
C36 N3 C32 117.2(12) . . ?
C36 N3 Er2 121.4(9) . . ?
C32 N3 Er2 121.4(9) . . ?
C42 N4 C46 118.7(15) . . ?
C42 N4 Er2 120.2(10) . . ?
C46 N4 Er2 119.7(11) . . ?
C52 N5 C56 116.3(12) . . ?
C52 N5 Er3 122.2(9) . . ?
C56 N5 Er3 121.5(9) . . ?
C66' N6 C62 118(3) . . ?
C66' N6 C66 6(10) . . ?
C62 N6 C66 115(3) . . ?
C66' N6 Er3 119(3) . . ?
C62 N6 Er3 120.6(10) . . ?
C66 N6 Er3 123(3) . . ?
C76 N7 C72 119.1(12) . . ?
C76 N7 Er4 120.5(9) . . ?
C72 N7 Er4 120.3(8) . . ?
C82 N8 C86 118.0(14) . . ?
C82 N8 Er4 120.8(9) . . ?
C86 N8 Er4 120.9(11) . . ?
C2 C1 Au1 172.6(13) . . ?
C1 C2 C15 175.5(16) . . ?
C4 C3 Au2 174.0(13) . . ?
C3 C4 C35 171.1(16) . . ?
C6 C5 Au3 171.5(12) . . ?
C5 C6 C55 175.0(15) . . ?
C8 C7 Au4 171.9(14) . . ?
C7 C8 C75 174.1(15) . . ?
N1 C12 C13 123.1(14) . . ?
N1 C12 C22 113.8(14) . . ?
C13 C12 C22 123.1(15) . . ?
C14 C13 C12 117.8(15) . . ?
C14 C13 H13A 121.1 . . ?
C12 C13 H13A 121.1 . . ?
C15 C14 C13 121.5(14) . . ?
C15 C14 H14A 119.3 . . ?
C13 C14 H14A 119.3 . . ?
C14 C15 C16 116.1(13) . . ?
C14 C15 C2 123.8(13) . . ?
C16 C15 C2 120.1(14) . . ?
N1 C16 C15 126.0(15) . . ?
N1 C16 H16A 117.0 . . ?
C15 C16 H16A 117.0 . . ?
N2 C22 C23 120.3(15) . . ?
N2 C22 C12 116.2(13) . . ?
C23 C22 C12 123.4(16) . . ?
C24 C23 C22 120.4(17) . . ?
C24 C23 H23F 119.8 . . ?
C22 C23 H23F 119.8 . . ?
C25 C24 C23 118.9(18) . . ?
C25 C24 H24F 120.5 . . ?
C23 C24 H24F 120.5 . . ?
C24 C25 C26 119(2) . . ?
C24 C25 H25A 120.5 . . ?
C26 C25 H25A 120.5 . . ?
N2 C26 C25 121(2) . . ?
N2 C26 H26A 119.3 . . ?
C25 C26 H26A 119.3 . . ?
N3 C32 C33 121.0(12) . . ?
N3 C32 C42 114.5(13) . . ?
C33 C32 C42 124.4(13) . . ?
C34 C33 C32 121.4(14) . . ?
C34 C33 H33A 119.3 . . ?
C32 C33 H33A 119.3 . . ?
C33 C34 C35 119.5(14) . . ?
C33 C34 H34A 120.3 . . ?
C35 C34 H34A 120.3 . . ?
C36 C35 C4 121.2(13) . . ?
C36 C35 C34 114.9(13) . . ?
C4 C35 C34 123.7(13) . . ?
N3 C36 C35 126.0(13) . . ?
N3 C36 H36A 117.0 . . ?
C35 C36 H36A 117.0 . . ?
N4 C42 C43 120.4(15) . . ?
N4 C42 C32 116.9(14) . . ?
C43 C42 C32 122.7(15) . . ?
C42 C43 C44 120.4(19) . . ?
C42 C43 H43A 119.8 . . ?
C44 C43 H43A 119.8 . . ?
C45 C44 C43 119(2) . . ?
C45 C44 H44A 120.4 . . ?
C43 C44 H44A 120.4 . . ?
C44 C45 C46 117.9(19) . . ?
C44 C45 H45A 121.1 . . ?
C46 C45 H45A 121.1 . . ?
N4 C46 C45 123.1(18) . . ?
N4 C46 H46A 118.4 . . ?
C45 C46 H46A 118.4 . . ?
N5 C52 C53 122.7(13) . . ?
N5 C52 C62 115.5(12) . . ?
C53 C52 C62 121.8(13) . . ?
C54 C53 C52 119.4(14) . . ?
C54 C53 H53A 120.3 . . ?
C52 C53 H53A 120.3 . . ?
C53 C54 C55 120.0(13) . . ?
C53 C54 H54A 120.0 . . ?
C55 C54 H54A 120.0 . . ?
C56 C55 C54 116.6(13) . . ?
C56 C55 C6 121.7(13) . . ?
C54 C55 C6 121.5(12) . . ?
N5 C56 C55 125.0(13) . . ?
N5 C56 H56A 117.5 . . ?
C55 C56 H56A 117.5 . . ?
N6 C62 C63 123.6(14) . . ?
N6 C62 C52 113.5(13) . . ?
C63 C62 C52 122.7(14) . . ?
C64 C63 C62 116.7(17) . . ?
C64 C63 H63A 121.6 . . ?
C62 C63 H63A 121.6 . . ?
C63 C64 C65' 121(3) . . ?
C63 C64 C65 122(3) . . ?
C65' C64 C65 25(4) . . ?
C66 C65 C64 111(6) . . ?
N6 C66 C65 126(6) . . ?
C64 C65' C66' 116(5) . . ?
N6 C66' C65' 123(6) . . ?
C73 C72 N7 119.4(12) . . ?
C73 C72 C82 123.5(13) . . ?
N7 C72 C82 117.0(12) . . ?
C72 C73 C74 121.4(14) . . ?
C72 C73 H73A 119.3 . . ?
C74 C73 H73A 119.3 . . ?
C73 C74 C75 121.0(13) . . ?
C73 C74 H74A 119.5 . . ?
C75 C74 H74A 119.5 . . ?
C76 C75 C74 113.8(12) . . ?
C76 C75 C8 121.3(12) . . ?
C74 C75 C8 124.9(13) . . ?
N7 C76 C75 125.1(13) . . ?
N7 C76 H76A 117.4 . . ?
C75 C76 H76A 117.4 . . ?
N8 C82 C83 120.5(15) . . ?
N8 C82 C72 115.9(13) . . ?
C83 C82 C72 123.6(15) . . ?
C82 C83 C84 119(2) . . ?
C82 C83 H83A 120.4 . . ?
C84 C83 H83A 120.4 . . ?
C85 C84 C83 121.5(18) . . ?
C85 C84 H84A 119.3 . . ?
C83 C84 H84A 119.3 . . ?
C84 C85 C86 116.4(17) . . ?
C84 C85 H85A 121.8 . . ?
C86 C85 H85A 121.8 . . ?
N8 C86 C85 124.1(18) . . ?
N8 C86 H86A 117.9 . . ?
C85 C86 H86A 117.9 . . ?
F1 C101 F1' 133(2) . . ?
F1 C101 F3 111.1(13) . . ?
F1' C101 F3 75.3(13) . . ?
F1 C101 F2' 70.0(12) . . ?
F1' C101 F2' 110.1(13) . . ?
F3 C101 F2' 42.3(12) . . ?
F1 C101 F3' 39.9(12) . . ?
F1' C101 F3' 110.3(13) . . ?
F3 C101 F3' 146(2) . . ?
F2' C101 F3' 109.1(12) . . ?
F1 C101 F2 110.0(13) . . ?
F1' C101 F2 35.6(12) . . ?
F3 C101 F2 110.0(13) . . ?
F2' C101 F2 135(2) . . ?
F3' C101 F2 77.0(13) . . ?
F1 C101 C102 111.1(18) . . ?
F1' C101 C102 112.2(17) . . ?
F3 C101 C102 104.6(19) . . ?
F2' C101 C102 111.3(17) . . ?
F3' C101 C102 103.6(18) . . ?
F2 C101 C102 109.9(19) . . ?
O1 C102 C103 122.4(15) . . ?
O1 C102 C101 118.6(16) . . ?
C103 C102 C101 118.8(16) . . ?
C104 C103 C102 123.1(17) . . ?
C104 C103 H10A 118.4 . . ?
C102 C103 H10A 118.4 . . ?
O2 C104 C103 125.5(16) . . ?
O2 C104 C105 114.9(15) . . ?
C103 C104 C105 119.0(15) . . ?
F4 C105 F4' 130(2) . . ?
F4 C105 F5' 34.1(13) . . ?
F4' C105 F5' 111.0(13) . . ?
F4 C105 F5 110.1(14) . . ?
F4' C105 F5 77.4(14) . . ?
F5' C105 F5 140(2) . . ?
F4 C105 F6' 76.7(14) . . ?
F4' C105 F6' 108.2(13) . . ?
F5' C105 F6' 110.1(13) . . ?
F5 C105 F6' 35.6(13) . . ?
F4 C105 F6 109.5(13) . . ?
F4' C105 F6 33.0(13) . . ?
F5' C105 F6 81.2(14) . . ?
F5 C105 F6 109.5(13) . . ?
F6' C105 F6 135(2) . . ?
F4 C105 C104 112.0(18) . . ?
F4' C105 C104 112.0(18) . . ?
F5' C105 C104 105.0(18) . . ?
F5 C105 C104 107(2) . . ?
F6' C105 C104 110.5(19) . . ?
F6 C105 C104 108.2(19) . . ?
F7 C106 F7' 138(3) . . ?
F7 C106 F8 114.0(15) . . ?
F7' C106 F8 72.7(16) . . ?
F7 C106 F9' 75.4(15) . . ?
F7' C106 F9' 111.4(15) . . ?
F8 C106 F9' 41.5(15) . . ?
F7 C106 F8' 36.3(15) . . ?
F7' C106 F8' 114.0(15) . . ?
F8 C106 F8' 143(2) . . ?
F9' C106 F8' 110.8(15) . . ?
F7 C106 F9 111.0(15) . . ?
F7' C106 F9 39.0(15) . . ?
F8 C106 F9 110.6(15) . . ?
F9' C106 F9 143(2) . . ?
F8' C106 F9 78.0(15) . . ?
F7 C106 C107 108.7(15) . . ?
F7' C106 C107 108.7(16) . . ?
F8 C106 C107 106.1(15) . . ?
F9' C106 C107 106.3(15) . . ?
F8' C106 C107 105.1(15) . . ?
F9 C106 C107 106.1(15) . . ?
O3 C107 C108 119(2) . . ?
O3 C107 C106 117.1(16) . . ?
C108 C107 C106 121.7(18) . . ?
C109 C108 C107 123(2) . . ?
C109 C108 H10B 118.3 . . ?
C107 C108 H10B 118.3 . . ?
O4 C109 C108 123.6(19) . . ?
O4 C109 C110 115.2(18) . . ?
C108 C109 C110 120(2) . . ?
F11' C110 F11 129(2) . . ?
F11' C110 F12' 111.8(13) . . ?
F11 C110 F12' 76.9(13) . . ?
F11' C110 F12 34.3(12) . . ?
F11 C110 F12 111.5(14) . . ?
F12' C110 F12 143(2) . . ?
F11' C110 F10 75.4(13) . . ?
F11 C110 F10 110.2(13) . . ?
F12' C110 F10 38.9(12) . . ?
F12 C110 F10 109.5(13) . . ?
F11' C110 F10' 109.6(13) . . ?
F11 C110 F10' 34.2(12) . . ?
F12' C110 F10' 110.9(13) . . ?
F12 C110 F10' 81.6(13) . . ?
F10 C110 F10' 139(2) . . ?
F11' C110 C109 113.2(18) . . ?
F11 C110 C109 113.2(18) . . ?
F12' C110 C109 104.0(19) . . ?
F12 C110 C109 105(2) . . ?
F10 C110 C109 107.4(18) . . ?
F10' C110 C109 107.3(19) . . ?
F13 C111 F14 108.6(14) . . ?
F13 C111 F13' 126(2) . . ?
F14 C111 F13' 73.2(15) . . ?
F13 C111 F14' 29.7(13) . . ?
F14 C111 F14' 130(2) . . ?
F13' C111 F14' 107.6(14) . . ?
F13 C111 F15 106.7(14) . . ?
F14 C111 F15 106.1(14) . . ?
F13' C111 F15 33.9(15) . . ?
F14' C111 F15 80.3(16) . . ?
F13 C111 F15' 77.5(14) . . ?
F14 C111 F15' 36.7(14) . . ?
F13' C111 F15' 106.9(14) . . ?
F14' C111 F15' 105.7(13) . . ?
F15 C111 F15' 135(2) . . ?
F13 C111 C112 115.2(19) . . ?
F14 C111 C112 111.0(17) . . ?
F13' C111 C112 114(2) . . ?
F14' C111 C112 113.1(16) . . ?
F15 C111 C112 109(2) . . ?
F15' C111 C112 109.2(18) . . ?
O5 C112 C113 123.6(18) . . ?
O5 C112 C111 112.7(17) . . ?
C113 C112 C111 124(2) . . ?
C112 C113 C114 125(2) . . ?
C112 C113 H11A 117.7 . . ?
C114 C113 H11A 117.7 . . ?
O6 C114 C113 127(2) . . ?
O6 C114 C115 116(2) . . ?
C113 C114 C115 117(2) . . ?
F17' C115 F17 129(3) . . ?
F17' C115 F16' 110.9(16) . . ?
F17 C115 F16' 37.7(18) . . ?
F17' C115 F16 57.4(16) . . ?
F17 C115 F16 110.1(16) . . ?
F16' C115 F16 133(3) . . ?
F17' C115 F18' 110.0(16) . . ?
F17 C115 F18' 70.7(18) . . ?
F16' C115 F18' 108.1(15) . . ?
F16 C115 F18' 53.4(16) . . ?
F17' C115 F18 50.7(16) . . ?
F17 C115 F18 110.4(15) . . ?
F16' C115 F18 74.1(17) . . ?
F16 C115 F18 107.9(15) . . ?
F18' C115 F18 157(3) . . ?
F17' C115 C114 116(2) . . ?
F17 C115 C114 114(2) . . ?
F16' C115 C114 112(3) . . ?
F16 C115 C114 113(2) . . ?
F18' C115 C114 99(2) . . ?
F18 C115 C114 101(2) . . ?
F20' C116 F19 53.2(12) . . ?
F20' C116 F20 133(2) . . ?
F19 C116 F20 106.7(12) . . ?
F20' C116 F19' 106.6(13) . . ?
F19 C116 F19' 131.2(19) . . ?
F20 C116 F19' 51.2(12) . . ?
F20' C116 F21' 105.8(13) . . ?
F19 C116 F21' 55.2(12) . . ?
F20 C116 F21' 57.5(12) . . ?
F19' C116 F21' 105.3(13) . . ?
F20' C116 F21 55.3(12) . . ?
F19 C116 F21 105.5(12) . . ?
F20 C116 F21 106.6(12) . . ?
F19' C116 F21 57.8(12) . . ?
F21' C116 F21 139(2) . . ?
F20' C116 C117 111.2(18) . . ?
F19 C116 C117 112.8(16) . . ?
F20 C116 C117 115.3(17) . . ?
F19' C116 C117 116.0(18) . . ?
F21' C116 C117 111.3(19) . . ?
F21 C116 C117 109.3(18) . . ?
O7 C117 C118 126.5(14) . . ?
O7 C117 C116 117.3(17) . . ?
C118 C117 C116 116.2(17) . . ?
C119 C118 C117 120.6(17) . . ?
C119 C118 H11B 119.7 . . ?
C117 C118 H11B 119.7 . . ?
O8 C119 C118 125.1(15) . . ?
O8 C119 C120 119.9(14) . . ?
C118 C119 C120 114.9(16) . . ?
F22' C120 F22 132(2) . . ?
F22' C120 F23' 109.9(13) . . ?
F22 C120 F23' 56.4(13) . . ?
F22' C120 F23 49.3(13) . . ?
F22 C120 F23 109.1(13) . . ?
F23' C120 F23 141(2) . . ?
F22' C120 F24' 108.2(13) . . ?
F22 C120 F24' 51.6(12) . . ?
F23' C120 F24' 107.1(13) . . ?
F23 C120 F24' 63.3(13) . . ?
F22' C120 F24 60.1(12) . . ?
F22 C120 F24 107.3(13) . . ?
F23' C120 F24 55.3(12) . . ?
F23 C120 F24 108.2(12) . . ?
F24' C120 F24 143(2) . . ?
F22' C120 C119 117.8(19) . . ?
F22 C120 C119 110.6(18) . . ?
F23' C120 C119 106.4(19) . . ?
F23 C120 C119 112.4(19) . . ?
F24' C120 C119 106.9(18) . . ?
F24 C120 C119 109.1(16) . . ?
F25 C121 F25' 119(2) . . ?
F25 C121 F27' 73.9(13) . . ?
F25' C121 F27' 107.6(13) . . ?
F25 C121 F26 108.1(12) . . ?
F25' C121 F26 76.5(13) . . ?
F27' C121 F26 38.2(11) . . ?
F25 C121 F27 109.3(12) . . ?
F25' C121 F27 30.5(12) . . ?
F27' C121 F27 135.6(18) . . ?
F26 C121 F27 107.0(12) . . ?
F25 C121 F26' 32.9(11) . . ?
F25' C121 F26' 108.0(13) . . ?
F27' C121 F26' 106.8(12) . . ?
F26 C121 F26' 138.9(17) . . ?
F27 C121 F26' 85.7(13) . . ?
F25 C121 C122 115.6(17) . . ?
F25' C121 C122 120.2(18) . . ?
F27' C121 C122 109.3(17) . . ?
F26 C121 C122 108.1(15) . . ?
F27 C121 C122 108.4(15) . . ?
F26' C121 C122 104.2(15) . . ?
O9 C122 C123 124.7(14) . . ?
O9 C122 C121 115.8(15) . . ?
C123 C122 C121 119.5(16) . . ?
C124 C123 C122 122.9(15) . . ?
C124 C123 H12A 118.6 . . ?
C122 C123 H12A 118.6 . . ?
O10 C124 C123 126.1(14) . . ?
O10 C124 C125 113.6(12) . . ?
C123 C124 C125 120.3(14) . . ?
F30 C125 F28' 72.5(12) . . ?
F30 C125 F28 107.4(12) . . ?
F28' C125 F28 131.6(19) . . ?
F30 C125 F30' 141.7(19) . . ?
F28' C125 F30' 108.3(12) . . ?
F28 C125 F30' 42.4(11) . . ?
F30 C125 F29' 43.1(11) . . ?
F28' C125 F29' 107.8(12) . . ?
F28 C125 F29' 65.7(11) . . ?
F30' C125 F29' 106.3(12) . . ?
F30 C125 F29 108.1(12) . . ?
F28' C125 F29 38.1(11) . . ?
F28 C125 F29 107.3(12) . . ?
F30' C125 F29 72.2(12) . . ?
F29' C125 F29 130.3(18) . . ?
F30 C125 C124 108.9(16) . . ?
F28' C125 C124 112.1(17) . . ?
F28 C125 C124 113.2(16) . . ?
F30' C125 C124 105.9(17) . . ?
F29' C125 C124 115.9(15) . . ?
F29 C125 C124 111.8(15) . . ?
F31 C126 F31' 131.7(17) . . ?
F31 C126 F33' 77.8(12) . . ?
F31' C126 F33' 109.4(12) . . ?
F31 C126 F32 108.8(12) . . ?
F31' C126 F32 78.4(12) . . ?
F33' C126 F32 34.0(11) . . ?
F31 C126 F32' 33.5(11) . . ?
F31' C126 F32' 111.1(12) . . ?
F33' C126 F32' 110.5(12) . . ?
F32 C126 F32' 137.3(16) . . ?
F31 C126 F33 110.8(12) . . ?
F31' C126 F33 32.9(12) . . ?
F33' C126 F33 136.5(17) . . ?
F32 C126 F33 110.2(12) . . ?
F32' C126 F33 81.7(12) . . ?
F31 C126 C127 111.6(11) . . ?
F31' C126 C127 110.9(11) . . ?
F33' C126 C127 108.2(11) . . ?
F32 C126 C127 108.0(11) . . ?
F32' C126 C127 106.7(11) . . ?
F33 C126 C127 107.4(11) . . ?
O12 C127 C128 123.0(14) . . ?
O12 C127 C126 115.4(13) . . ?
C128 C127 C126 121.6(12) . . ?
C127 C128 C129 122.4(16) . . ?
C127 C128 H12B 118.8 . . ?
C129 C128 H12B 118.8 . . ?
O11 C129 C128 125.7(13) . . ?
O11 C129 C130 116.5(14) . . ?
C128 C129 C130 117.9(15) . . ?
F34 C130 F36' 51.5(12) . . ?
F34 C130 F34' 129(2) . . ?
F36' C130 F34' 109.0(13) . . ?
F34 C130 F36 108.4(13) . . ?
F36' C130 F36 143(2) . . ?
F34' C130 F36 56.0(12) . . ?
F34 C130 F35' 56.9(12) . . ?
F36' C130 F35' 108.0(12) . . ?
F34' C130 F35' 108.3(12) . . ?
F36 C130 F35' 57.5(12) . . ?
F34 C130 F35 107.5(13) . . ?
F36' C130 F35 62.4(12) . . ?
F34' C130 F35 51.7(12) . . ?
F36 C130 F35 107.0(13) . . ?
F35' C130 F35 143(2) . . ?
F34 C130 C129 117.1(18) . . ?
F36' C130 C129 110.2(17) . . ?
F34' C130 C129 114.3(17) . . ?
F36 C130 C129 106.3(18) . . ?
F35' C130 C129 106.9(16) . . ?
F35 C130 C129 110.2(19) . . ?
F37 C131 F37' 120(4) . . ?
F37 C131 F38' 53.7(18) . . ?
F37' C131 F38' 108.5(18) . . ?
F37 C131 F39' 54.8(18) . . ?
F37' C131 F39' 109.0(18) . . ?
F38' C131 F39' 108.4(17) . . ?
F37 C131 F38 108.7(18) . . ?
F37' C131 F38 54(2) . . ?
F38' C131 F38 148(4) . . ?
F39' C131 F38 63.0(17) . . ?
F37 C131 F39 108.7(18) . . ?
F37' C131 F39 54(2) . . ?
F38' C131 F39 63.3(17) . . ?
F39' C131 F39 150(4) . . ?
F38 C131 F39 107.7(17) . . ?
F37 C131 C132 121(3) . . ?
F37' C131 C132 118(3) . . ?
F38' C131 C132 103(2) . . ?
F39' C131 C132 109(2) . . ?
F38 C131 C132 108(3) . . ?
F39 C131 C132 102(3) . . ?
O13 C132 C133 124(2) . . ?
O13 C132 C131 117(2) . . ?
C133 C132 C131 120(2) . . ?
C134 C133 C132 121(2) . . ?
C134 C133 H13B 119.4 . . ?
C132 C133 H13B 119.4 . . ?
O14 C134 C133 130.2(19) . . ?
O14 C134 C135 113.1(19) . . ?
C133 C134 C135 117(2) . . ?
F42' C135 F42 126(2) . . ?
F42' C135 F40' 109.8(14) . . ?
F42 C135 F40' 48.6(12) . . ?
F42' C135 F41' 107.7(14) . . ?
F42 C135 F41' 56.6(12) . . ?
F40' C135 F41' 105.0(13) . . ?
F42' C135 F40 50.8(12) . . ?
F42 C135 F40 108.2(14) . . ?
F40' C135 F40 138(2) . . ?
F41' C135 F40 61.0(12) . . ?
F42' C135 F41 53.7(12) . . ?
F42 C135 F41 106.8(13) . . ?
F40' C135 F41 63.9(13) . . ?
F41' C135 F41 145(2) . . ?
F40 C135 F41 103.9(13) . . ?
F42' C135 C134 116.6(19) . . ?
F42 C135 C134 117.3(18) . . ?
F40' C135 C134 107.8(19) . . ?
F41' C135 C134 109.2(19) . . ?
F40 C135 C134 114(2) . . ?
F41 C135 C134 106.0(19) . . ?
F43' C136 F43 127(3) . . ?
F43' C136 F45 68.3(15) . . ?
F43 C136 F45 106.4(14) . . ?
F43' C136 F44' 106.5(14) . . ?
F43 C136 F44' 62.7(14) . . ?
F45 C136 F44' 46.3(14) . . ?
F43' C136 F44 39.9(15) . . ?
F43 C136 F44 106.9(14) . . ?
F45 C136 F44 106.9(14) . . ?
F44' C136 F44 132(3) . . ?
F43' C136 F45' 106.4(14) . . ?
F43 C136 F45' 44.9(13) . . ?
F45 C136 F45' 142(2) . . ?
F44' C136 F45' 106.4(14) . . ?
F44 C136 F45' 70.1(15) . . ?
F43' C136 C137 117(3) . . ?
F43 C136 C137 114(2) . . ?
F45 C136 C137 112(2) . . ?
F44' C136 C137 116(2) . . ?
F44 C136 C137 111(2) . . ?
F45' C136 C137 104(2) . . ?
O15 C137 C138 124.5(16) . . ?
O15 C137 C136 119(2) . . ?
C138 C137 C136 117(2) . . ?
C137 C138 C139 123(2) . . ?
C137 C138 H13C 118.6 . . ?
C139 C138 H13C 118.6 . . ?
O16 C139 C138 125.0(19) . . ?
O16 C139 C140 113.4(14) . . ?
C138 C139 C140 121.6(17) . . ?
F46 C140 F46' 126(2) . . ?
F46 C140 F47' 76.1(15) . . ?
F46' C140 F47' 107.4(14) . . ?
F46 C140 F47 107.9(14) . . ?
F46' C140 F47 29.5(15) . . ?
F47' C140 F47 130(2) . . ?
F46 C140 F48 105.9(14) . . ?
F46' C140 F48 78.6(15) . . ?
F47' C140 F48 33.0(15) . . ?
F47 C140 F48 106.4(13) . . ?
F46 C140 F48' 32.6(14) . . ?
F46' C140 F48' 106.7(13) . . ?
F47' C140 F48' 107.2(14) . . ?
F47 C140 F48' 80.8(15) . . ?
F48 C140 F48' 132(2) . . ?
F46 C140 C139 114.8(12) . . ?
F46' C140 C139 113.0(13) . . ?
F47' C140 C139 111.9(13) . . ?
F47 C140 C139 110.8(13) . . ?
F48 C140 C139 110.5(13) . . ?
F48' C140 C139 110.3(13) . . ?
F50' C141 F49' 111.7(15) . . ?
F50' C141 F51' 110.3(14) . . ?
F49' C141 F51' 110.9(14) . . ?
F50' C141 F49 45.2(13) . . ?
F49' C141 F49 141(3) . . ?
F51' C141 F49 67.0(13) . . ?
F50' C141 F50 134(2) . . ?
F49' C141 F50 59.1(14) . . ?
F51' C141 F50 52.0(13) . . ?
F49 C141 F50 109.9(14) . . ?
F50' C141 F51 64.5(13) . . ?
F49' C141 F51 52.7(13) . . ?
F51' C141 F51 150(2) . . ?
F49 C141 F51 108.4(14) . . ?
F50 C141 F51 108.5(14) . . ?
F50' C141 C142 114(2) . . ?
F49' C141 C142 106(2) . . ?
F51' C141 C142 104.1(18) . . ?
F49 C141 C142 113(2) . . ?
F50 C141 C142 112.3(19) . . ?
F51 C141 C142 104.6(17) . . ?
O17 C142 C143 123.9(18) . . ?
O17 C142 C141 116(2) . . ?
C143 C142 C141 120(2) . . ?
C142 C143 C144 122(2) . . ?
C142 C143 H14B 118.8 . . ?
C144 C143 H14B 118.8 . . ?
O18 C144 C143 127.9(17) . . ?
O18 C144 C145 113.9(13) . . ?
C143 C144 C145 118.2(15) . . ?
F54 C145 F52' 64.9(13) . . ?
F54 C145 F53 107.1(13) . . ?
F52' C145 F53 45.1(12) . . ?
F54 C145 F54' 136.1(19) . . ?
F52' C145 F54' 106.9(13) . . ?
F53 C145 F54' 65.5(13) . . ?
F54 C145 F53' 44.9(13) . . ?
F52' C145 F53' 105.3(13) . . ?
F53 C145 F53' 134(2) . . ?
F54' C145 F53' 107.1(13) . . ?
F54 C145 F52 107.0(13) . . ?
F52' C145 F52 132.9(18) . . ?
F53 C145 F52 106.2(13) . . ?
F54' C145 F52 44.9(12) . . ?
F53' C145 F52 65.4(12) . . ?
F54 C145 C144 111.3(12) . . ?
F52' C145 C144 112.9(12) . . ?
F53 C145 C144 112.0(12) . . ?
F54' C145 C144 111.3(12) . . ?
F53' C145 C144 112.9(12) . . ?
F52 C145 C144 113.0(11) . . ?
F55 C146 F57' 69.5(14) . . ?
F55 C146 F57 108.9(13) . . ?
F57' C146 F57 134(2) . . ?
F55 C146 F56' 41.6(12) . . ?
F57' C146 F56' 109.0(13) . . ?
F57 C146 F56' 72.3(13) . . ?
F55 C146 F55' 132(2) . . ?
F57' C146 F55' 108.6(13) . . ?
F57 C146 F55' 37.2(14) . . ?
F56' C146 F55' 106.7(13) . . ?
F55 C146 F56 106.8(13) . . ?
F57' C146 F56 39.9(13) . . ?
F57 C146 F56 108.1(13) . . ?
F56' C146 F56 138.1(19) . . ?
F55' C146 F56 73.2(14) . . ?
F55 C146 C147 112.4(12) . . ?
F57' C146 C147 111.4(13) . . ?
F57 C146 C147 111.0(13) . . ?
F56' C146 C147 108.9(12) . . ?
F55' C146 C147 112.0(13) . . ?
F56 C146 C147 109.5(12) . . ?
O19 C147 C148 121.1(18) . . ?
O19 C147 C146 118.0(16) . . ?
C148 C147 C146 120.9(18) . . ?
C147 C148 C149 127(2) . . ?
C147 C148 H14C 116.3 . . ?
C149 C148 H14C 116.3 . . ?
O20 C149 C148 122(2) . . ?
O20 C149 C150 116.0(17) . . ?
C148 C149 C150 122.2(19) . . ?
F59' C150 F58 55.5(14) . . ?
F59' C150 F59 134(3) . . ?
F58 C150 F59 109.0(15) . . ?
F59' C150 F60' 108.9(15) . . ?
F58 C150 F60' 54.1(14) . . ?
F59 C150 F60' 65.7(14) . . ?
F59' C150 F58' 108.5(15) . . ?
F58 C150 F58' 132(3) . . ?
F59 C150 F58' 45.3(14) . . ?
F60' C150 F58' 109.4(15) . . ?
F59' C150 F60 54.2(14) . . ?
F58 C150 F60 108.4(15) . . ?
F59 C150 F60 108.8(15) . . ?
F60' C150 F60 153(3) . . ?
F58' C150 F60 64.6(14) . . ?
F59' C150 C149 115(2) . . ?
F58 C150 C149 114.3(19) . . ?
F59 C150 C149 111(2) . . ?
F60' C150 C149 101(2) . . ?
F58' C150 C149 113(2) . . ?
F60 C150 C149 105(2) . . ?
F63 C151 F63' 131(3) . . ?
F63 C151 F61 109.6(14) . . ?
F63' C151 F61 28.7(15) . . ?
F63 C151 F62 109.8(14) . . ?
F63' C151 F62 80.5(16) . . ?
F61 C151 F62 106.9(14) . . ?
F63 C151 F61' 76.5(15) . . ?
F63' C151 F61' 107.9(14) . . ?
F61 C151 F61' 127(3) . . ?
F62 C151 F61' 34.1(14) . . ?
F63 C151 F62' 32.7(14) . . ?
F63' C151 F62' 107.4(14) . . ?
F61 C151 F62' 80.6(16) . . ?
F62 C151 F62' 135(2) . . ?
F61' C151 F62' 106.0(14) . . ?
F63 C151 C152 112.6(19) . . ?
F63' C151 C152 109.2(19) . . ?
F61 C151 C152 111(2) . . ?
F62 C151 C152 106.8(19) . . ?
F61' C151 C152 115(2) . . ?
F62' C151 C152 111.5(18) . . ?
O21 C152 C153 121.8(15) . . ?
O21 C152 C151 116.4(17) . . ?
C153 C152 C151 121.9(16) . . ?
C154 C153 C152 124.2(15) . . ?
C154 C153 H15A 117.9 . . ?
C152 C153 H15A 117.9 . . ?
O22 C154 C153 124.9(13) . . ?
O22 C154 C155 116.1(13) . . ?
C153 C154 C155 118.9(14) . . ?
F66' C155 F65' 108.7(12) . . ?
F66' C155 F66 131.1(15) . . ?
F65' C155 F66 22.4(13) . . ?
F66' C155 F65 90.0(13) . . ?
F65' C155 F65 115(2) . . ?
F66 C155 F65 108.9(12) . . ?
F66' C155 F64' 109.7(12) . . ?
F65' C155 F64' 106.8(12) . . ?
F66 C155 F64' 95.1(16) . . ?
F65 C155 F64' 19.6(13) . . ?
F66' C155 F64 25.0(10) . . ?
F65' C155 F64 84.8(12) . . ?
F66 C155 F64 107.1(11) . . ?
F65 C155 F64 107.0(11) . . ?
F64' C155 F64 125.6(17) . . ?
F66' C155 C154 109.5(14) . . ?
F65' C155 C154 114.2(16) . . ?
F66 C155 C154 101.4(15) . . ?
F65 C155 C154 116.7(16) . . ?
F64' C155 C154 107.8(16) . . ?
F64 C155 C154 115.1(13) . . ?
F68' C156 F67' 108.0(13) . . ?
F68' C156 F68 133(2) . . ?
F67' C156 F68 51.7(12) . . ?
F68' C156 F67 51.9(12) . . ?
F67' C156 F67 135(2) . . ?
F68 C156 F67 108.5(14) . . ?
F68' C156 F69 57.0(12) . . ?
F67' C156 F69 57.4(13) . . ?
F68 C156 F69 106.5(13) . . ?
F67 C156 F69 106.6(13) . . ?
F68' C156 F69' 106.7(13) . . ?
F67' C156 F69' 107.4(13) . . ?
F68 C156 F69' 57.9(12) . . ?
F67 C156 F69' 57.3(12) . . ?
F69 C156 F69' 143(2) . . ?
F68' C156 C157 112.9(18) . . ?
F67' C156 C157 114(2) . . ?
F68 C156 C157 113.6(18) . . ?
F67 C156 C157 111(2) . . ?
F69 C156 C157 110.1(19) . . ?
F69' C156 C157 107.1(17) . . ?
O23 C157 C158 126.3(16) . . ?
O23 C157 C156 117(2) . . ?
C158 C157 C156 117(2) . . ?
C157 C158 C159 118.7(19) . . ?
C157 C158 H15B 120.7 . . ?
C159 C158 H15B 120.7 . . ?
O24 C159 C158 129.8(17) . . ?
O24 C159 C160 113.7(16) . . ?
C158 C159 C160 116.3(18) . . ?
F72 C160 F70' 66.3(15) . . ?
F72 C160 F72' 139(2) . . ?
F70' C160 F72' 105.0(15) . . ?
F72 C160 F70 103.8(14) . . ?
F70' C160 F70 114(3) . . ?
F72' C160 F70 40.3(15) . . ?
F72 C160 F71' 45.9(14) . . ?
F70' C160 F71' 103.5(15) . . ?
F72' C160 F71' 104.5(14) . . ?
F70 C160 F71' 64.2(15) . . ?
F72 C160 F71 105.4(15) . . ?
F70' C160 F71 39.2(16) . . ?
F72' C160 F71 74.7(16) . . ?
F70 C160 F71 103.9(14) . . ?
F71' C160 F71 135(3) . . ?
F72 C160 C159 113(2) . . ?
F70' C160 C159 122(2) . . ?
F72' C160 C159 106(2) . . ?
F70 C160 C159 121(2) . . ?
F71' C160 C159 114(2) . . ?
F71 C160 C159 109(2) . . ?
C202 C201 P1 116.3(10) . . ?
C202 C201 H20A 108.2 . . ?
P1 C201 H20A 108.2 . . ?
C202 C201 H20B 108.2 . . ?
P1 C201 H20B 108.2 . . ?
H20A C201 H20B 107.4 . . ?
C201 C202 C204 110.7(12) . 2_645 ?
C201 C202 H20C 109.5 . . ?
C204 C202 H20C 109.5 2_645 . ?
C201 C202 H20D 109.5 . . ?
C204 C202 H20D 109.5 2_645 . ?
H20C C202 H20D 108.1 . . ?
C204 C203 P2 111.4(10) . . ?
C204 C203 H20E 109.3 . . ?
P2 C203 H20E 109.3 . . ?
C204 C203 H20F 109.3 . . ?
P2 C203 H20F 109.3 . . ?
H20E C203 H20F 108.0 . . ?
C203 C204 C202 113.3(12) . 2_645 ?
C203 C204 H20G 108.9 . . ?
C202 C204 H20G 108.9 2_645 . ?
C203 C204 H20H 108.9 . . ?
C202 C204 H20H 108.9 2_645 . ?
H20G C204 H20H 107.7 . . ?
C206 C205 P3 114.7(11) . . ?
C206 C205 H20I 108.6 . . ?
P3 C205 H20I 108.6 . . ?
C206 C205 H20J 108.6 . . ?
P3 C205 H20J 108.6 . . ?
H20I C205 H20J 107.6 . . ?
C205 C206 C208 111.1(13) . 2_666 ?
C205 C206 H20K 109.4 . . ?
C208 C206 H20K 109.4 2_666 . ?
C205 C206 H20L 109.4 . . ?
C208 C206 H20L 109.4 2_666 . ?
H20K C206 H20L 108.0 . . ?
C208 C207 P4 113.2(10) . . ?
C208 C207 H20M 108.9 . . ?
P4 C207 H20M 108.9 . . ?
C208 C207 H20N 108.9 . . ?
P4 C207 H20N 108.9 . . ?
H20M C207 H20N 107.7 . . ?
C207 C208 C206 112.9(12) . 2_666 ?
C207 C208 H20O 109.0 . . ?
C206 C208 H20O 109.0 2_666 . ?
C207 C208 H20P 109.0 . . ?
C206 C208 H20P 109.0 2_666 . ?
H20O C208 H20P 107.8 . . ?
C216 C211 C212 117.4(14) . . ?
C216 C211 P1 119.5(10) . . ?
C212 C211 P1 123.1(11) . . ?
C213 C212 C211 122.2(16) . . ?
C213 C212 H21A 118.9 . . ?
C211 C212 H21A 118.9 . . ?
C214 C213 C212 117.6(17) . . ?
C214 C213 H21B 121.2 . . ?
C212 C213 H21B 121.2 . . ?
C213 C214 C215 122.8(18) . . ?
C213 C214 H21C 118.6 . . ?
C215 C214 H21C 118.6 . . ?
C214 C215 C216 116.8(17) . . ?
C214 C215 H21D 121.6 . . ?
C216 C215 H21D 121.6 . . ?
C211 C216 C215 123.1(15) . . ?
C211 C216 H21E 118.5 . . ?
C215 C216 H21E 118.5 . . ?
C222 C221 C226 120.0(15) . . ?
C222 C221 P1 119.2(12) . . ?
C226 C221 P1 120.7(12) . . ?
C221 C222 C223 118.5(17) . . ?
C221 C222 H22A 120.7 . . ?
C223 C222 H22A 120.7 . . ?
C222 C223 C224 122.4(18) . . ?
C222 C223 H22B 118.8 . . ?
C224 C223 H22B 118.8 . . ?
C225 C224 C223 117(2) . . ?
C225 C224 H22C 121.5 . . ?
C223 C224 H22C 121.5 . . ?
C224 C225 C226 124(2) . . ?
C224 C225 H22D 118.0 . . ?
C226 C225 H22D 118.0 . . ?
C221 C226 C225 117.6(17) . . ?
C221 C226 H22E 121.2 . . ?
C225 C226 H22E 121.2 . . ?
C236 C231 C232 119.4(16) . . ?
C236 C231 P2 122.3(11) . . ?
C232 C231 P2 118.0(11) . . ?
C233 C232 C231 120.6(17) . . ?
C233 C232 H23A 119.7 . . ?
C231 C232 H23A 119.7 . . ?
C234 C233 C232 120.3(18) . . ?
C234 C233 H23B 119.9 . . ?
C232 C233 H23B 119.9 . . ?
C235 C234 C233 118.1(19) . . ?
C235 C234 H23C 120.9 . . ?
C233 C234 H23C 120.9 . . ?
C234 C235 C236 123(2) . . ?
C234 C235 H23D 118.5 . . ?
C236 C235 H23D 118.5 . . ?
C231 C236 C235 118.5(18) . . ?
C231 C236 H23E 120.8 . . ?
C235 C236 H23E 120.8 . . ?
C246 C241 C242 118.5(17) . . ?
C246 C241 P2 121.1(15) . . ?
C242 C241 P2 120.3(13) . . ?
C243 C242 C241 120(2) . . ?
C243 C242 H24A 119.9 . . ?
C241 C242 H24A 119.9 . . ?
C244 C243 C242 123(3) . . ?
C244 C243 H24B 118.4 . . ?
C242 C243 H24B 118.4 . . ?
C243 C244 C245 121(2) . . ?
C243 C244 H24C 119.7 . . ?
C245 C244 H24C 119.7 . . ?
C244 C245 C246 118.6(19) . . ?
C244 C245 H24D 120.7 . . ?
C246 C245 H24D 120.7 . . ?
C241 C246 C245 118(2) . . ?
C241 C246 H24E 120.9 . . ?
C245 C246 H24E 120.9 . . ?
C256 C251 C252 116.2(16) . . ?
C256 C251 P3 120.7(11) . . ?
C252 C251 P3 123.1(12) . . ?
C251 C252 C253 119.4(19) . . ?
C251 C252 H25B 120.3 . . ?
C253 C252 H25B 120.3 . . ?
C254 C253 C252 122(2) . . ?
C254 C253 H25C 118.9 . . ?
C252 C253 H25C 118.9 . . ?
C253 C254 C255 119(2) . . ?
C253 C254 H25D 120.3 . . ?
C255 C254 H25D 120.3 . . ?
C254 C255 C256 117(2) . . ?
C254 C255 H25E 121.3 . . ?
C256 C255 H25E 121.3 . . ?
C255 C256 C251 125.4(18) . . ?
C255 C256 H25F 117.3 . . ?
C251 C256 H25F 117.3 . . ?
C266 C261 C262 121.3(16) . . ?
C266 C261 P3 120.4(12) . . ?
C262 C261 P3 118.3(13) . . ?
C261 C262 C263 114.3(19) . . ?
C261 C262 H26B 122.9 . . ?
C263 C262 H26B 122.8 . . ?
C262 C263 C264 126(2) . . ?
C262 C263 H26C 116.9 . . ?
C264 C263 H26C 116.9 . . ?
C265 C264 C263 116(2) . . ?
C265 C264 H26D 122.0 . . ?
C263 C264 H26D 122.0 . . ?
C264 C265 C266 121(2) . . ?
C264 C265 H26E 119.7 . . ?
C266 C265 H26E 119.7 . . ?
C261 C266 C265 121.4(18) . . ?
C261 C266 H26F 119.3 . . ?
C265 C266 H26F 119.3 . . ?
C276 C271 C272 118.0(15) . . ?
C276 C271 P4 123.2(12) . . ?
C272 C271 P4 118.8(11) . . ?
C271 C272 C273 121.7(17) . . ?
C271 C272 H27A 119.2 . . ?
C273 C272 H27A 119.2 . . ?
C272 C273 C274 117.2(18) . . ?
C272 C273 H27B 121.4 . . ?
C274 C273 H27B 121.4 . . ?
C275 C274 C273 122.0(18) . . ?
C275 C274 H27C 119.0 . . ?
C273 C274 H27C 119.0 . . ?
C276 C275 C274 117.4(19) . . ?
C276 C275 H27D 121.3 . . ?
C274 C275 H27D 121.3 . . ?
C275 C276 C271 123.3(18) . . ?
C275 C276 H27E 118.4 . . ?
C271 C276 H27E 118.4 . . ?
C282 C281 C286 117.2(14) . . ?
C282 C281 P4 121.1(11) . . ?
C286 C281 P4 121.7(12) . . ?
C283 C282 C281 123.9(18) . . ?
C283 C282 H28A 118.1 . . ?
C281 C282 H28A 118.1 . . ?
C284 C283 C282 118(2) . . ?
C284 C283 H28B 120.9 . . ?
C282 C283 H28B 120.9 . . ?
C283 C284 C285 122.9(18) . . ?
C283 C284 H28C 118.5 . . ?
C285 C284 H28C 118.5 . . ?
C284 C285 C286 120.3(16) . . ?
C284 C285 H28D 119.9 . . ?
C286 C285 H28D 119.9 . . ?
C281 C286 C285 117.3(16) . . ?
C281 C286 H28E 121.4 . . ?
C285 C286 H28E 121.4 . . ?

loop_
_geom_bond_atom_site_label_1
_geom_bond_atom_site_label_2
_geom_bond_distance
_geom_bond_site_symmetry_2
_geom_bond_publ_flag
Au1 C1 1.979(14) . ?
Au1 P1 2.276(3) . ?
Au1 Au2 3.1329(12) . ?
Au2 C3 2.008(13) . ?
Au2 P2 2.280(4) . ?
Au3 C5 2.000(14) . ?
Au3 P3 2.287(4) . ?
Au3 Au4 3.2164(11) . ?
Au4 C7 1.999(14) . ?
Au4 P4 2.285(4) . ?
Er1 O1 2.286(11) . ?
Er1 O4 2.298(11) . ?
Er1 O6 2.298(14) . ?
Er1 O3 2.301(15) . ?
Er1 O2 2.310(12) . ?
Er1 O5 2.321(13) . ?
Er1 N1 2.447(12) . ?
Er1 N2 2.486(14) . ?
Er2 O7 2.279(11) . ?
Er2 O8 2.291(11) . ?
Er2 O10 2.298(10) . ?
Er2 O12 2.305(11) . ?
Er2 O9 2.309(11) . ?
Er2 O11 2.348(11) . ?
Er2 N3 2.462(11) . ?
Er2 N4 2.471(13) . ?
Er3 O16 2.258(11) . ?
Er3 O15 2.275(12) . ?
Er3 O14 2.309(11) . ?
Er3 O17 2.321(13) . ?
Er3 O18 2.327(11) . ?
Er3 O13 2.332(13) . ?
Er3 N5 2.461(11) . ?
Er3 N6 2.480(13) . ?
Er4 O19 2.271(12) . ?
Er4 O24 2.277(11) . ?
Er4 O23 2.278(12) . ?
Er4 O22 2.312(9) . ?
Er4 O21 2.316(11) . ?
Er4 O20 2.341(12) . ?
Er4 N7 2.481(11) . ?
Er4 N8 2.496(12) . ?
P1 C211 1.801(14) . ?
P1 C201 1.818(14) . ?
P1 C221 1.820(15) . ?
P2 C231 1.832(15) . ?
P2 C203 1.839(14) . ?
P2 C241 1.846(15) . ?
P3 C251 1.790(17) . ?
P3 C261 1.817(16) . ?
P3 C205 1.819(15) . ?
P4 C281 1.809(14) . ?
P4 C207 1.838(14) . ?
P4 C271 1.839(15) . ?
F1 C101 1.305(9) . ?
F2 C101 1.327(10) . ?
F3 C101 1.321(10) . ?
F1' C101 1.313(9) . ?
F2' C101 1.325(9) . ?
F3' C101 1.326(10) . ?
F4 C105 1.312(10) . ?
F5 C105 1.322(10) . ?
F6 C105 1.330(10) . ?
F4' C105 1.317(10) . ?
F5' C105 1.320(10) . ?
F6' C105 1.322(10) . ?
F7 C106 1.311(9) . ?
F8 C106 1.325(9) . ?
F9 C106 1.337(9) . ?
F7' C106 1.312(9) . ?
F8' C106 1.332(9) . ?
F9' C106 1.328(9) . ?
F10 C110 1.325(9) . ?
F11 C110 1.316(9) . ?
F12 C110 1.325(10) . ?
F10' C110 1.328(9) . ?
F11' C110 1.316(9) . ?
F12' C110 1.321(10) . ?
F13 C111 1.311(10) . ?
F14 C111 1.314(10) . ?
F15 C111 1.330(10) . ?
F13' C111 1.315(10) . ?
F14' C111 1.315(10) . ?
F15' C111 1.335(10) . ?
F16 C115 1.323(10) . ?
F17 C115 1.316(10) . ?
F18 C115 1.332(10) . ?
F16' C115 1.323(10) . ?
F17' C115 1.312(10) . ?
F18' C115 1.329(10) . ?
F19 C116 1.317(9) . ?
F20 C116 1.318(9) . ?
F21 C116 1.330(9) . ?
F19' C116 1.321(9) . ?
F20' C116 1.314(10) . ?
F21' C116 1.330(10) . ?
F22 C120 1.313(9) . ?
F23 C120 1.316(9) . ?
F24 C120 1.328(9) . ?
F22' C120 1.312(10) . ?
F23' C120 1.314(10) . ?
F24' C120 1.322(10) . ?
F25 C121 1.312(9) . ?
F26 C121 1.325(9) . ?
F27 C121 1.325(9) . ?
F25' C121 1.314(10) . ?
F26' C121 1.330(9) . ?
F27' C121 1.325(9) . ?
F28 C125 1.323(9) . ?
F29 C125 1.325(9) . ?
F30 C125 1.320(9) . ?
F28' C125 1.321(9) . ?
F29' C125 1.324(9) . ?
F30' C125 1.323(9) . ?
F31 C126 1.309(9) . ?
F32 C126 1.323(9) . ?
F33 C126 1.333(9) . ?
F31' C126 1.316(9) . ?
F32' C126 1.327(9) . ?
F33' C126 1.323(9) . ?
F34 C130 1.314(9) . ?
F35 C130 1.330(10) . ?
F36 C130 1.323(10) . ?
F34' C130 1.319(9) . ?
F35' C130 1.326(9) . ?
F36' C130 1.318(9) . ?
F37 C131 1.315(10) . ?
F38 C131 1.327(10) . ?
F39 C131 1.332(10) . ?
F37' C131 1.321(10) . ?
F38' C131 1.326(10) . ?
F39' C131 1.327(10) . ?
F40 C135 1.329(10) . ?
F41 C135 1.338(10) . ?
F42 C135 1.296(9) . ?
F40' C135 1.325(10) . ?
F41' C135 1.327(9) . ?
F42' C135 1.294(9) . ?
F43 C136 1.320(10) . ?
F44 C136 1.325(10) . ?
F45 C136 1.321(10) . ?
F43' C136 1.318(10) . ?
F44' C136 1.325(10) . ?
F45' C136 1.326(10) . ?
F46 C140 1.310(9) . ?
F47 C140 1.322(9) . ?
F48 C140 1.327(9) . ?
F46' C140 1.312(9) . ?
F47' C140 1.320(9) . ?
F48' C140 1.328(9) . ?
F49 C141 1.319(10) . ?
F50 C141 1.322(10) . ?
F51 C141 1.332(10) . ?
F49' C141 1.312(10) . ?
F50' C141 1.311(10) . ?
F51' C141 1.319(10) . ?
F52 C145 1.325(9) . ?
F53 C145 1.322(9) . ?
F54 C145 1.319(9) . ?
F52' C145 1.320(9) . ?
F53' C145 1.324(9) . ?
F54' C145 1.324(9) . ?
F55 C146 1.312(9) . ?
F56 C146 1.330(9) . ?
F57 C146 1.318(9) . ?
F55' C146 1.323(9) . ?
F56' C146 1.323(9) . ?
F57' C146 1.313(9) . ?
F58 C150 1.321(10) . ?
F59 C150 1.324(10) . ?
F60 C150 1.327(10) . ?
F58' C150 1.325(10) . ?
F59' C150 1.318(10) . ?
F60' C150 1.324(10) . ?
F61 C151 1.318(10) . ?
F62 C151 1.320(10) . ?
F63 C151 1.315(10) . ?
F61' C151 1.326(10) . ?
F62' C151 1.336(10) . ?
F63' C151 1.318(10) . ?
F64 C155 1.332(9) . ?
F65 C155 1.328(9) . ?
F66 C155 1.325(9) . ?
F64' C155 1.331(9) . ?
F65' C155 1.325(9) . ?
F66' C155 1.322(9) . ?
F67 C156 1.317(10) . ?
F68 C156 1.316(10) . ?
F69 C156 1.327(10) . ?
F67' C156 1.316(10) . ?
F68' C156 1.313(9) . ?
F69' C156 1.329(9) . ?
F70 C160 1.319(10) . ?
F71 C160 1.322(10) . ?
F72 C160 1.310(10) . ?
F70' C160 1.318(10) . ?
F71' C160 1.321(10) . ?
F72' C160 1.318(10) . ?
O1 C102 1.22(2) . ?
O2 C104 1.26(2) . ?
O3 C107 1.30(2) . ?
O4 C109 1.23(2) . ?
O5 C112 1.28(2) . ?
O6 C114 1.19(3) . ?
O7 C117 1.23(2) . ?
O8 C119 1.224(18) . ?
O9 C122 1.27(2) . ?
O10 C124 1.259(17) . ?
O11 C129 1.234(18) . ?
O12 C127 1.243(17) . ?
O13 C132 1.24(3) . ?
O14 C134 1.23(2) . ?
O15 C137 1.20(3) . ?
O16 C139 1.22(2) . ?
O17 C142 1.25(2) . ?
O18 C144 1.197(18) . ?
O19 C147 1.22(3) . ?
O20 C149 1.25(2) . ?
O21 C152 1.27(2) . ?
O22 C154 1.239(17) . ?
O23 C157 1.25(2) . ?
O24 C159 1.21(2) . ?
N1 C16 1.335(17) . ?
N1 C12 1.367(19) . ?
N2 C22 1.335(16) . ?
N2 C26 1.341(17) . ?
N3 C36 1.346(16) . ?
N3 C32 1.376(17) . ?
N4 C42 1.344(18) . ?
N4 C46 1.353(19) . ?
N5 C52 1.343(17) . ?
N5 C56 1.357(17) . ?
N6 C66' 1.35(5) . ?
N6 C62 1.359(19) . ?
N6 C66 1.36(3) . ?
N7 C76 1.331(15) . ?
N7 C72 1.363(16) . ?
N8 C82 1.345(18) . ?
N8 C86 1.348(18) . ?
C1 C2 1.219(18) . ?
C2 C15 1.437(19) . ?
C3 C4 1.173(17) . ?
C4 C35 1.43(2) . ?
C5 C6 1.213(18) . ?
C6 C55 1.425(19) . ?
C7 C8 1.194(17) . ?
C8 C75 1.425(18) . ?
C12 C13 1.41(2) . ?
C12 C22 1.51(2) . ?
C13 C14 1.39(2) . ?
C13 H13A 0.9300 . ?
C14 C15 1.36(2) . ?
C14 H14A 0.9300 . ?
C15 C16 1.412(19) . ?
C16 H16A 0.9300 . ?
C22 C23 1.366(15) . ?
C23 C24 1.363(15) . ?
C23 H23F 0.9300 . ?
C24 C25 1.363(15) . ?
C24 H24F 0.9300 . ?
C25 C26 1.367(15) . ?
C25 H25A 0.9300 . ?
C26 H26A 0.9300 . ?
C32 C33 1.393(19) . ?
C32 C42 1.470(19) . ?
C33 C34 1.374(19) . ?
C33 H33A 0.9300 . ?
C34 C35 1.44(2) . ?
C34 H34A 0.9300 . ?
C35 C36 1.415(18) . ?
C36 H36A 0.9300 . ?
C42 C43 1.38(2) . ?
C43 C44 1.40(2) . ?
C43 H43A 0.9300 . ?
C44 C45 1.36(3) . ?
C44 H44A 0.9300 . ?
C45 C46 1.39(3) . ?
C45 H45A 0.9300 . ?
C46 H46A 0.9300 . ?
C52 C53 1.388(19) . ?
C52 C62 1.51(2) . ?
C53 C54 1.367(19) . ?
C53 H53A 0.9300 . ?
C54 C55 1.392(19) . ?
C54 H54A 0.9300 . ?
C55 C56 1.379(18) . ?
C56 H56A 0.9300 . ?
C62 C63 1.394(15) . ?
C63 C64 1.383(16) . ?
C63 H63A 0.9300 . ?
C64 C65' 1.401(18) . ?
C64 C65 1.404(19) . ?
C65 C66 1.40(2) . ?
C65' C66' 1.40(2) . ?
C72 C73 1.357(18) . ?
C72 C82 1.468(18) . ?
C73 C74 1.367(19) . ?
C73 H73A 0.9300 . ?
C74 C75 1.406(19) . ?
C74 H74A 0.9300 . ?
C75 C76 1.400(18) . ?
C76 H76A 0.9300 . ?
C82 C83 1.37(2) . ?
C83 C84 1.38(2) . ?
C83 H83A 0.9300 . ?
C84 C85 1.34(3) . ?
C84 H84A 0.9300 . ?
C85 C86 1.37(2) . ?
C85 H85A 0.9300 . ?
C86 H86A 0.9300 . ?
C101 C102 1.528(5) . ?
C102 C103 1.46(2) . ?
C103 C104 1.41(2) . ?
C103 H10A 0.9300 . ?
C104 C105 1.527(5) . ?
C106 C107 1.527(5) . ?
C107 C108 1.45(3) . ?
C108 C109 1.42(3) . ?
C108 H10B 0.9300 . ?
C109 C110 1.530(5) . ?
C111 C112 1.526(5) . ?
C112 C113 1.37(2) . ?
C113 C114 1.37(2) . ?
C113 H11A 0.9300 . ?
C114 C115 1.530(5) . ?
C116 C117 1.529(5) . ?
C117 C118 1.43(3) . ?
C118 C119 1.43(2) . ?
C118 H11B 0.9300 . ?
C119 C120 1.526(5) . ?
C121 C122 1.529(5) . ?
C122 C123 1.42(2) . ?
C123 C124 1.37(2) . ?
C123 H12A 0.9300 . ?
C124 C125 1.529(5) . ?
C126 C127 1.531(5) . ?
C127 C128 1.410(17) . ?
C128 C129 1.422(17) . ?
C128 H12B 0.9300 . ?
C129 C130 1.526(5) . ?
C131 C132 1.528(5) . ?
C132 C133 1.47(3) . ?
C133 C134 1.29(3) . ?
C133 H13B 0.9300 . ?
C134 C135 1.525(5) . ?
C136 C137 1.529(5) . ?
C137 C138 1.39(3) . ?
C138 C139 1.41(3) . ?
C138 H13C 0.9300 . ?
C139 C140 1.526(5) . ?
C141 C142 1.528(5) . ?
C142 C143 1.36(3) . ?
C143 C144 1.44(3) . ?
C143 H14B 0.9300 . ?
C144 C145 1.526(5) . ?
C146 C147 1.529(5) . ?
C147 C148 1.35(3) . ?
C148 C149 1.41(3) . ?
C148 H14C 0.9300 . ?
C149 C150 1.528(5) . ?
C151 C152 1.530(5) . ?
C152 C153 1.43(2) . ?
C153 C154 1.38(2) . ?
C153 H15A 0.9300 . ?
C154 C155 1.529(5) . ?
C156 C157 1.528(5) . ?
C157 C158 1.40(3) . ?
C158 C159 1.41(3) . ?
C158 H15B 0.9300 . ?
C159 C160 1.527(5) . ?
C201 C202 1.482(19) . ?
C201 H20A 0.9700 . ?
C201 H20B 0.9700 . ?
C202 C204 1.563(19) 2_645 ?
C202 H20C 0.9700 . ?
C202 H20D 0.9700 . ?
C203 C204 1.54(2) . ?
C203 H20E 0.9700 . ?
C203 H20F 0.9700 . ?
C204 C202 1.563(19) 2_645 ?
C204 H20G 0.9700 . ?
C204 H20H 0.9700 . ?
C205 C206 1.51(2) . ?
C205 H20I 0.9700 . ?
C205 H20J 0.9700 . ?
C206 C208 1.53(2) 2_666 ?
C206 H20K 0.9700 . ?
C206 H20L 0.9700 . ?
C207 C208 1.500(18) . ?
C207 H20M 0.9700 . ?
C207 H20N 0.9700 . ?
C208 C206 1.53(2) 2_666 ?
C208 H20O 0.9700 . ?
C208 H20P 0.9700 . ?
C211 C216 1.359(13) . ?
C211 C212 1.365(13) . ?
C212 C213 1.365(13) . ?
C212 H21A 0.9300 . ?
C213 C214 1.361(14) . ?
C213 H21B 0.9300 . ?
C214 C215 1.363(14) . ?
C214 H21C 0.9300 . ?
C215 C216 1.364(13) . ?
C215 H21D 0.9300 . ?
C216 H21E 0.9300 . ?
C221 C222 1.40(2) . ?
C221 C226 1.42(2) . ?
C222 C223 1.41(2) . ?
C222 H22A 0.9300 . ?
C223 C224 1.43(3) . ?
C223 H22B 0.9300 . ?
C224 C225 1.33(3) . ?
C224 H22C 0.9300 . ?
C225 C226 1.44(2) . ?
C225 H22D 0.9300 . ?
C226 H22E 0.9300 . ?
C231 C236 1.384(13) . ?
C231 C232 1.403(14) . ?
C232 C233 1.386(14) . ?
C232 H23A 0.9300 . ?
C233 C234 1.384(14) . ?
C233 H23B 0.9300 . ?
C234 C235 1.377(14) . ?
C234 H23C 0.9300 . ?
C235 C236 1.387(14) . ?
C235 H23D 0.9300 . ?
C236 H23E 0.9300 . ?
C241 C246 1.36(2) . ?
C241 C242 1.38(2) . ?
C242 C243 1.37(2) . ?
C242 H24A 0.9300 . ?
C243 C244 1.28(3) . ?
C243 H24B 0.9300 . ?
C244 C245 1.34(3) . ?
C244 H24C 0.9300 . ?
C245 C246 1.48(3) . ?
C245 H24D 0.9300 . ?
C246 H24E 0.9300 . ?
C251 C256 1.369(13) . ?
C251 C252 1.381(14) . ?
C252 C253 1.386(14) . ?
C252 H25B 0.9300 . ?
C253 C254 1.364(15) . ?
C253 H25C 0.9300 . ?
C254 C255 1.365(15) . ?
C254 H25D 0.9300 . ?
C255 C256 1.369(14) . ?
C255 H25E 0.9300 . ?
C256 H25F 0.9300 . ?
C261 C266 1.35(2) . ?
C261 C262 1.38(2) . ?
C262 C263 1.39(3) . ?
C262 H26B 0.9300 . ?
C263 C264 1.40(3) . ?
C263 H26C 0.9300 . ?
C264 C265 1.32(3) . ?
C264 H26D 0.9300 . ?
C265 C266 1.41(2) . ?
C265 H26E 0.9300 . ?
C266 H26F 0.9300 . ?
C271 C276 1.36(2) . ?
C271 C272 1.36(2) . ?
C272 C273 1.37(2) . ?
C272 H27A 0.9300 . ?
C273 C274 1.40(3) . ?
C273 H27B 0.9300 . ?
C274 C275 1.36(3) . ?
C274 H27C 0.9300 . ?
C275 C276 1.35(2) . ?
C275 H27D 0.9300 . ?
C276 H27E 0.9300 . ?
C281 C282 1.40(2) . ?
C281 C286 1.42(2) . ?
C282 C283 1.37(2) . ?
C282 H28A 0.9300 . ?
C283 C284 1.32(3) . ?
C283 H28B 0.9300 . ?
C284 C285 1.37(3) . ?
C284 H28C 0.9300 . ?
C285 C286 1.43(2) . ?
C285 H28D 0.9300 . ?
C286 H28E 0.9300 . ?
